data_7027498
loop_
_publ_author_name
'Thu\'ery, Pierre'
'Nierlich, Martine'
'Souley, Bahari'
'Asfari, Zouhair'
'Vicens, Jacques'

_publ_section_title
;
 Complexation of a hexameric uranium(VI) cluster by p-benzylcalix[7]arene
;
_journal_issue 15
_journal_name_full 'Journal of the Chemical Society, Dalton Transactions'
_journal_page_first 2589
_journal_page_last 2594
_journal_paper_doi 10.1039/a903289d
_journal_year 1999
_chemical_formula_sum 'C244 H268 Cl3 N15 O36 U6'
_chemical_formula_weight 5521.26
_space_group_IT_number 2
_symmetry_cell_setting triclinic
_symmetry_space_group_name_Hall '-P 1'
_symmetry_space_group_name_H-M 'P -1'
_atom_sites_solution_hydrogens geom
_atom_sites_solution_primary direct
_atom_sites_solution_secondary difmap
_audit_creation_method SHELXL
_cell_angle_alpha 82.306(5)
_cell_angle_beta 79.979(4)
_cell_angle_gamma 87.709(5)
_cell_formula_units_Z 2
_cell_length_a 19.969(2)
_cell_length_b 20.071(2)
_cell_length_c 30.876(3)
_cell_measurement_reflns_used 49631
_cell_measurement_temperature 123(2)
_cell_measurement_theta_max 24.23
_cell_measurement_theta_min 2.25
_cell_volume 12075(2)
_computing_cell_refinement 'HKL package (Otwinowski & Minor, 1997)'
_computing_data_collection 'Kappa-CCD software (Nonius, 1997)'
_computing_data_reduction 'HKL package (Otwinowski & Minor, 1997)'
_computing_molecular_graphics 'SHELXTL (Sheldrick, 1997)'
_computing_publication_material 'SHELXTL (Sheldrick, 1997)'
_computing_structure_refinement 'SHELXL-93 (Sheldrick, 1993)'
_computing_structure_solution 'SHELXS-86 (Sheldrick, 1990)'
_diffrn_ambient_temperature 123(2)
_diffrn_measurement_device 'Nonius Kappa-CCD'
_diffrn_measurement_method 'area detector, \f scan'
_diffrn_radiation_monochromator graphite
_diffrn_radiation_source 'fine-focus sealed tube'
_diffrn_radiation_type MoK\a
_diffrn_radiation_wavelength 0.71073
_diffrn_reflns_av_R_equivalents 0.1057
_diffrn_reflns_av_sigmaI/netI 0.1433
_diffrn_reflns_limit_h_max 20
_diffrn_reflns_limit_h_min 0
_diffrn_reflns_limit_k_max 23
_diffrn_reflns_limit_k_min -22
_diffrn_reflns_limit_l_max 35
_diffrn_reflns_limit_l_min -34
_diffrn_reflns_number 49631
_diffrn_reflns_theta_max 24.23
_diffrn_reflns_theta_min 2.25
_diffrn_standards_decay_% none
_exptl_absorpt_coefficient_mu 4.112
_exptl_absorpt_correction_T_max 0.34
_exptl_absorpt_correction_T_min 0.30
_exptl_absorpt_correction_type empirical
_exptl_crystal_colour 'translucent dark red'
_exptl_crystal_density_diffrn 1.519
_exptl_crystal_density_meas ?
_exptl_crystal_description Parallelepipedic
_exptl_crystal_F_000 5456
_exptl_crystal_size_max 0.25
_exptl_crystal_size_mid 0.20
_exptl_crystal_size_min 0.20
_refine_diff_density_max 1.600
_refine_diff_density_min -1.486
_refine_diff_density_rms 0.159
_refine_ls_extinction_method none
_refine_ls_goodness_of_fit_all 1.065
_refine_ls_goodness_of_fit_obs 1.130
_refine_ls_hydrogen_treatment constr
_refine_ls_matrix_type full
_refine_ls_number_parameters 1433
_refine_ls_number_reflns 26917
_refine_ls_number_restraints 243
_refine_ls_restrained_S_all 1.128
_refine_ls_restrained_S_obs 1.120
_refine_ls_R_factor_all 0.1926
_refine_ls_R_factor_obs 0.0914
_refine_ls_shift/esd_max 0.004
_refine_ls_shift/esd_mean 0.001
_refine_ls_structure_factor_coef Fsqd
_refine_ls_weighting_details 'w=1/[\s^2^(Fo^2^)+(0.0869P)^2^+266P] where P=(Fo^2^+2Fc^2^)/3'
_refine_ls_weighting_scheme calc
_refine_ls_wR_factor_all 0.2949
_refine_ls_wR_factor_obs 0.2058
_reflns_number_observed 12634
_reflns_number_total 26917
_reflns_observed_criterion >2sigma(I)
_cod_data_source_file 903289dsup1.cif
_cod_data_source_block 1
_cod_depositor_comments
;
The following automatic conversions were performed:

'_symmetry_cell_setting' value 'Triclinic' changed to 'triclinic'
according to /home/saulius/struct/CIF-dictionaries/cif_core.dic
dictionary named 'cif_core.dic' version 2.4.2 from 2011-04-26.

Automatic conversion script
Id: cif_fix_values 1891 2012-01-12 08:04:46Z andrius 

The following automatic conversions were performed:

'_exptl_crystal_density_meas' value 'not measured' was changed to '?'
- the value is perceived as not measured.

Automatic conversion script
Id: cif_fix_values 3008 2015-01-20 13:52:24Z robertas 

The following automatic conversions were performed:

'_refine_ls_weighting_scheme' value 'calc
w=1/[\s^2^(Fo^2^)+(0.0869P)^2^+266P] where P=(Fo^2^+2Fc^2^)/3' was
changed to 'calc'. New tag '_refine_ls_weighting_details' was
created. The value of the new tag was set to
'w=1/[\s^2^(Fo^2^)+(0.0869P)^2^+266P] where P=(Fo^2^+2Fc^2^)/3'.

Automatic conversion script
Id: cif_fix_values 3143 2015-03-26 13:38:13Z robertas 
;
_cod_original_cell_volume 12074(3)
_cod_original_sg_symbol_H-M P-1
_cod_database_code 7027498

loop_
_symmetry_equiv_pos_as_xyz
'x, y, z'
'-x, -y, -z'

loop_
_atom_site_aniso_label
_atom_site_aniso_U_11
_atom_site_aniso_U_22
_atom_site_aniso_U_33
_atom_site_aniso_U_23
_atom_site_aniso_U_13
_atom_site_aniso_U_12
U1A 0.0410(6) 0.1325(11) 0.0564(7) 0.0234(7) -0.0002(5) 0.0009(6)
U2A 0.0432(6) 0.1042(9) 0.0592(7) 0.0166(7) 0.0012(5) 0.0021(6)
U3A 0.0408(6) 0.1382(12) 0.0578(7) 0.0332(8) 0.0014(5) -0.0002(6)
O1A 0.060(12) 0.133(17) 0.059(11) 0.033(12) -0.007(9) 0.001(11)
O2A 0.039(10) 0.157(19) 0.061(11) -0.005(12) 0.004(9) 0.010(11)
O3A 0.051(11) 0.115(16) 0.077(13) 0.008(12) -0.022(9) 0.001(11)
O4A 0.043(10) 0.099(14) 0.068(11) 0.049(11) -0.013(8) -0.007(9)
O5A 0.025(9) 0.117(15) 0.057(10) 0.000(10) 0.001(8) 0.014(9)
O6A 0.055(11) 0.082(13) 0.065(11) 0.025(10) 0.001(9) -0.001(9)
O7A 0.061(12) 0.104(15) 0.070(12) 0.000(11) 0.002(9) -0.004(10)
O8A 0.035(10) 0.134(17) 0.093(14) 0.032(13) 0.013(9) -0.003(10)
O9A 0.091(6) 0.093(6) 0.092(6) -0.011(2) -0.016(2) -0.001(2)
O10A 0.052(11) 0.079(13) 0.076(12) 0.007(11) 0.010(9) 0.024(9)
O11A 0.051(11) 0.091(14) 0.088(13) -0.014(11) 0.000(9) 0.018(10)
O12A 0.055(11) 0.130(17) 0.082(14) 0.046(13) -0.033(10) 0.002(11)
O13A 0.063(12) 0.117(16) 0.104(16) 0.028(13) -0.042(11) 0.008(11)
O14A 0.047(10) 0.101(14) 0.078(12) 0.055(12) 0.005(9) -0.017(10)
N1A 0.069(16) 0.143(24) 0.074(17) 0.018(18) -0.028(13) -0.012(16)
C7A 0.068(21) 0.127(29) 0.120(27) -0.012(24) 0.005(19) -0.030(19)
C21A 0.031(23) 0.149(44) 0.124(39) -0.034(35) 0.007(23) -0.002(25)
C35A 0.145(37) 0.178(41) 0.133(34) -0.073(32) -0.021(28) -0.035(31)
C49A 0.056(17) 0.088(21) 0.076(19) -0.009(17) 0.010(14) 0.001(15)
C63A 0.059(18) 0.075(20) 0.112(24) -0.036(19) 0.003(17) 0.003(15)
C77A 0.078(22) 0.141(31) 0.116(27) -0.038(24) -0.033(20) -0.038(21)
C91A 0.126(47) 0.115(43) 0.153(51) -0.004(39) -0.010(38) -0.023(35)
U1B 0.0597(7) 0.0707(8) 0.0759(8) 0.0172(7) -0.0030(6) -0.0059(6)
U2B 0.0548(7) 0.0843(9) 0.0841(8) 0.0068(7) -0.0054(6) 0.0048(6)
U3B 0.0612(7) 0.0715(8) 0.0691(7) 0.0179(6) 0.0028(5) -0.0079(6)
O1B 0.069(12) 0.061(11) 0.066(11) 0.032(10) 0.021(9) 0.000(9)
O2B 0.070(12) 0.054(11) 0.081(13) 0.005(10) -0.006(10) 0.001(9)
O3B 0.066(12) 0.054(11) 0.129(17) 0.009(12) -0.019(11) -0.008(9)
O4B 0.059(12) 0.118(16) 0.076(13) 0.051(12) -0.003(10) -0.021(11)
O5B 0.057(12) 0.117(16) 0.089(14) 0.012(13) -0.010(10) 0.016(11)
O6B 0.052(12) 0.120(18) 0.159(21) 0.012(16) 0.004(13) -0.001(12)
O7B 0.057(11) 0.097(14) 0.057(11) 0.003(10) -0.016(9) 0.018(10)
O8B 0.051(11) 0.087(13) 0.074(12) 0.038(11) -0.006(9) -0.013(9)
O9B 0.073(13) 0.105(15) 0.093(14) 0.035(13) -0.022(11) -0.014(11)
O10B 0.055(11) 0.060(11) 0.095(13) 0.007(10) 0.007(9) 0.033(9)
O11B 0.074(13) 0.113(16) 0.084(14) -0.018(13) -0.018(11) -0.018(12)
O12B 0.085(13) 0.087(14) 0.067(12) 0.028(11) 0.003(10) 0.001(11)
O13B 0.053(11) 0.086(13) 0.085(13) 0.015(11) -0.017(9) -0.002(10)
O14B 0.066(12) 0.101(15) 0.093(14) 0.011(13) 0.006(10) -0.041(11)
N1B 0.026(12) 0.122(21) 0.094(18) 0.018(16) 0.020(12) -0.028(13)
C7B 0.053(17) 0.097(22) 0.067(18) 0.018(17) -0.009(14) 0.008(15)
C21B 0.108(27) 0.121(29) 0.096(25) 0.010(23) -0.016(21) 0.024(22)
C35B 0.149(14) 0.149(14) 0.149(14) -0.019(2) -0.025(3) -0.0025(11)
C49B 0.090(26) 0.086(24) 0.209(43) -0.018(27) 0.020(26) -0.042(20)
C63B 0.097(9) 0.097(9) 0.097(10) -0.012(2) -0.017(2) -0.0016(10)
C77B 0.133(16) 0.133(16) 0.133(16) -0.017(2) -0.023(3) -0.0022(11)
C91B 0.111(11) 0.111(11) 0.111(11) -0.014(2) -0.019(2) -0.0018(10)
N1 0.098(21) 0.097(20) 0.126(24) 0.015(20) -0.036(19) -0.003(17)
N2 0.042(13) 0.106(19) 0.098(19) 0.034(16) -0.014(13) -0.021(13)
N3 0.124(13) 0.128(13) 0.116(13) -0.019(9) -0.018(9) 0.009(9)
N4 0.047(15) 0.131(25) 0.103(21) 0.037(20) -0.003(14) -0.008(16)
N5 0.037(15) 0.137(26) 0.129(25) -0.028(22) -0.018(15) 0.012(16)
N6 0.068(17) 0.115(22) 0.077(18) -0.002(17) -0.013(14) 0.010(16)
N7 0.135(29) 0.088(22) 0.158(33) -0.012(24) -0.031(25) -0.010(20)
N8 0.085(21) 0.169(30) 0.104(23) -0.007(22) -0.052(18) -0.043(20)
N9 0.076(22) 0.099(25) 0.218(45) -0.027(30) -0.018(26) 0.004(18)
N10 0.063(16) 0.102(21) 0.095(20) -0.023(18) -0.014(15) 0.013(15)
N11 0.064(16) 0.068(16) 0.108(21) 0.000(16) -0.001(14) 0.012(13)
N12 0.111(23) 0.082(20) 0.094(21) 0.038(18) -0.028(19) 0.035(18)
C1 0.089(9) 0.089(9) 0.089(9) -0.011(2) -0.015(2) -0.0015(10)
C2 0.103(10) 0.103(10) 0.103(10) -0.013(2) -0.018(2) -0.0019(10)
C3 0.113(11) 0.113(11) 0.113(11) -0.014(2) -0.019(2) -0.0020(10)
C4 0.052(18) 0.162(34) 0.077(21) -0.024(22) 0.004(16) 0.018(20)
C5 0.133(33) 0.093(28) 0.143(37) -0.004(28) -0.045(28) 0.026(25)
C6 0.074(21) 0.189(41) 0.040(18) -0.043(21) -0.016(15) 0.018(23)
C7 0.127(32) 0.142(35) 0.086(27) 0.020(27) -0.011(22) -0.023(25)
C8 0.102(27) 0.127(34) 0.068(24) 0.004(25) 0.009(19) -0.005(23)
C9 0.123(35) 0.110(30) 0.126(34) -0.023(26) 0.011(26) 0.023(25)
C10 0.040(18) 0.145(32) 0.132(31) -0.027(27) -0.019(19) 0.003(18)
C11 0.144(13) 0.144(13) 0.144(13) -0.018(2) -0.024(2) -0.0023(11)
C12 0.093(25) 0.138(31) 0.076(23) -0.015(22) -0.007(19) 0.026(23)
C13 0.013(15) 0.223(45) 0.155(34) -0.020(31) 0.009(19) 0.010(20)
C14 0.033(16) 0.142(30) 0.105(26) 0.004(23) 0.001(16) 0.016(17)
C15 0.066(24) 0.205(47) 0.104(29) -0.051(31) -0.002(19) -0.003(27)
C16 0.062(21) 0.135(30) 0.109(26) 0.010(23) -0.022(19) -0.024(21)
C17 0.128(12) 0.128(12) 0.128(12) -0.016(2) -0.022(2) -0.0022(10)
C18 0.088(9) 0.088(9) 0.088(9) -0.011(2) -0.015(2) -0.0015(10)
C19 0.163(15) 0.163(15) 0.163(15) -0.021(2) -0.028(3) -0.0028(11)
C20 0.148(14) 0.148(14) 0.149(14) -0.019(2) -0.025(3) -0.0025(11)
C21 0.203(49) 0.124(36) 0.154(40) -0.054(32) -0.086(36) -0.013(32)
C22 0.097(10) 0.097(10) 0.097(10) -0.013(2) -0.016(2) -0.0016(10)
C23 0.268(62) 0.044(24) 0.210(55) -0.017(31) 0.035(48) -0.002(29)
C24 0.130(34) 0.171(45) 0.090(28) -0.020(30) -0.008(26) -0.055(30)
C25 0.158(15) 0.158(15) 0.158(15) -0.020(2) -0.027(3) -0.0027(11)
C26 0.072(25) 0.160(38) 0.166(39) -0.038(34) 0.008(24) -0.033(26)
C27 0.068(25) 0.159(39) 0.119(33) 0.029(30) 0.018(22) -0.005(23)
C28 0.071(22) 0.086(23) 0.114(28) 0.023(21) -0.030(19) 0.002(17)
C29 0.075(25) 0.183(44) 0.114(30) -0.004(33) 0.014(21) 0.030(27)
C30 0.129(12) 0.129(12) 0.129(12) -0.017(2) -0.022(2) -0.0022(10)
C31 0.060(21) 0.094(24) 0.148(34) -0.028(24) 0.022(21) 0.024(18)
C32 0.075(22) 0.104(25) 0.091(24) 0.012(21) -0.051(20) 0.018(19)
C33 0.100(10) 0.100(10) 0.100(10) -0.013(2) -0.017(2) -0.0017(10)
C34 0.107(31) 0.121(33) 0.166(41) 0.054(30) -0.033(27) -0.045(27)
C35 0.030(15) 0.138(29) 0.064(19) 0.038(21) -0.012(13) 0.003(17)
C36 0.119(11) 0.119(11) 0.119(11) -0.015(2) -0.020(2) -0.0020(10)
Cl1 0.281(18) 0.281(18) 0.281(18) -0.036(3) -0.048(4) -0.005(2)
Cl2 0.156(9) 0.157(9) 0.156(9) -0.019(2) -0.028(2) -0.003(2)
Cl3 0.148(8) 0.148(8) 0.148(8) -0.019(2) -0.025(2) -0.002(2)
C37 0.115(23) 0.115(23) 0.115(23) -0.015(3) -0.020(4) -0.0020(11)
N13 0.117(34) 0.359(75) 0.270(59) 0.093(58) -0.021(35) 0.012(39)
C42 0.138(19) 0.150(19) 0.147(19) -0.016(10) -0.024(10) -0.005(10)
C43 0.099(18) 0.159(21) 0.121(19) -0.007(17) -0.015(15) 0.013(16)
O1 0.151(26) 0.177(28) 0.204(31) 0.030(25) 0.001(23) 0.008(22)
O2 0.209(13) 0.209(13) 0.209(13) -0.027(2) -0.036(2) -0.0036(10)
O3 0.264(16) 0.264(16) 0.264(16) -0.034(2) -0.045(3) -0.0045(11)

loop_
_atom_site_label
_atom_site_type_symbol
_atom_site_fract_x
_atom_site_fract_y
_atom_site_fract_z
_atom_site_U_iso_or_equiv
_atom_site_thermal_displace_type
_atom_site_occupancy
_atom_site_calc_flag
_atom_site_refinement_flags
U1A U -0.12398(5) 0.59983(7) 0.96472(3) 0.0810(4) Uani 1 d .
U2A U -0.14528(5) 0.58620(6) 0.83664(3) 0.0727(4) Uani 1 d .
U3A U -0.06152(5) 0.43096(7) 1.01845(4) 0.0844(5) Uani 1 d .
O1A O -0.1590(9) 0.4798(11) 0.9871(6) 0.089(6) Uani 1 d .
O2A O -0.2348(8) 0.5977(11) 0.9723(6) 0.088(6) Uani 1 d .
O3A O -0.1416(8) 0.7078(10) 0.9433(6) 0.082(6) Uani 1 d .
O4A O -0.0088(8) 0.6488(9) 0.9419(5) 0.075(6) Uani 1 d .
O5A O -0.0662(7) 0.6655(9) 0.8060(5) 0.069(5) Uani 1 d .
O6A O -0.1774(8) 0.5996(9) 0.7707(5) 0.072(5) Uani 1 d .
O7A O -0.2220(9) 0.5017(10) 0.8546(6) 0.081(6) Uani 1 d .
O8A O -0.1150(8) 0.5786(11) 0.9057(6) 0.094(7) Uani 1 d .
O9A O -0.1330(10) 0.6213(10) 1.0209(7) 0.092(6) Uani 1 d U
O10A O -0.0824(8) 0.5242(9) 0.8218(6) 0.074(5) Uani 1 d .
O11A O -0.2091(8) 0.6508(9) 0.8520(6) 0.078(5) Uani 1 d .
O12A O -0.0336(9) 0.3914(10) 0.9721(6) 0.092(7) Uani 1 d .
O13A O -0.0975(9) 0.4658(10) 1.0664(7) 0.095(7) Uani 1 d .
O14A O -0.0414(8) 0.5285(9) 0.9789(6) 0.083(6) Uani 1 d .
N1A N -0.1428(12) 0.3322(16) 1.0424(8) 0.096(8) Uani 1 d .
C1A C -0.2227(8) 0.4545(9) 0.9842(7) 0.079(8) Uiso 1 d G
C2A C -0.2280(8) 0.4127(9) 0.9525(6) 0.067(8) Uiso 1 d G
C3A C -0.2889(10) 0.3810(8) 0.9534(5) 0.079(8) Uiso 1 d G
H3A H -0.2924(14) 0.3530(12) 0.9322(7) 0.094 Uiso 1 calc R
C4A C -0.3446(7) 0.3912(10) 0.9858(7) 0.084(9) Uiso 1 d G
C5A C -0.3394(9) 0.4330(10) 1.0175(6) 0.087(9) Uiso 1 d G
H5A H -0.3766(11) 0.4398(15) 1.0392(8) 0.104 Uiso 1 calc R
C6A C -0.2784(11) 0.4647(9) 1.0166(6) 0.099(10) Uiso 1 d G
C7A C -0.4080(15) 0.3500(17) 0.9883(12) 0.107(11) Uani 1 d .
H7A1 H -0.4117(15) 0.3423(17) 0.9584(12) 0.128 Uiso 1 calc R
H7A2 H -0.4474(15) 0.3767(17) 0.9991(12) 0.128 Uiso 1 calc R
C8A C -0.4110(22) 0.2800(16) 1.0184(12) 0.126(11) Uiso 1 d GU
C9A C -0.3532(17) 0.2393(20) 1.0198(12) 0.138(11) Uiso 1 d GU
H9A H -0.3122(20) 0.2524(29) 1.0019(16) 0.166 Uiso 1 calc R
C10A C -0.3568(18) 0.1788(19) 1.0479(13) 0.142(11) Uiso 1 d GU
H10A H -0.3181(22) 0.1516(25) 1.0488(19) 0.170 Uiso 1 calc R
C11A C -0.4180(22) 0.1591(16) 1.0745(12) 0.143(11) Uiso 1 d GU
H11A H -0.4204(31) 0.1187(19) 1.0933(16) 0.171 Uiso 1 calc R
C12A C -0.4757(17) 0.1999(21) 1.0731(12) 0.148(11) Uiso 1 d GU
H12A H -0.5167(20) 0.1867(29) 1.0910(16) 0.178 Uiso 1 calc R
C13A C -0.4722(18) 0.2603(19) 1.0450(13) 0.143(11) Uiso 1 d GU
H13A H -0.5108(22) 0.2876(26) 1.0441(19) 0.172 Uiso 1 calc R
C14A C -0.2787(16) 0.5135(14) 1.0494(10) 0.087(9) Uiso 1 d .
H14A H -0.2320(16) 0.5220(14) 1.0516(10) 0.104 Uiso 1 calc R
H14B H -0.3010(16) 0.4930(14) 1.0782(10) 0.104 Uiso 1 calc R
C15A C -0.3144(12) 0.5813(9) 1.0376(8) 0.103(11) Uiso 1 d G
C16A C -0.2856(10) 0.6230(12) 0.9999(7) 0.087(9) Uiso 1 d G
C17A C -0.3142(12) 0.6862(11) 0.9896(7) 0.098(10) Uiso 1 d G
C18A C -0.3716(13) 0.7076(10) 1.0169(9) 0.141(15) Uiso 1 d G
H18A H -0.3907(18) 0.7499(11) 1.0100(13) 0.169 Uiso 1 calc R
C19A C -0.4004(11) 0.6659(14) 1.0546(8) 0.131(14) Uiso 1 d G
C20A C -0.3718(12) 0.6027(12) 1.0650(6) 0.120(12) Uiso 1 d G
H20A H -0.3911(17) 0.5748(17) 1.0902(8) 0.144 Uiso 1 calc R
C21A C -0.4712(18) 0.6827(26) 1.0791(15) 0.102(16) Uani 1 d P
H21A H -0.4958(18) 0.7113(26) 1.0591(15) 0.123 Uiso 1 calc R
H21B H -0.4964(18) 0.6416(26) 1.0893(15) 0.123 Uiso 1 calc R
C22A C -0.4653(22) 0.7168(23) 1.1167(13) 0.145(12) Uiso 1 d GU
C23A C -0.4347(20) 0.6873(17) 1.1519(16) 0.153(12) Uiso 1 d GU
H23A H -0.4159(29) 0.6442(19) 1.1516(22) 0.184 Uiso 1 calc R
C24A C -0.4323(20) 0.7223(22) 1.1875(13) 0.157(12) Uiso 1 d GU
H24A H -0.4119(28) 0.7025(31) 1.2111(16) 0.189 Uiso 1 calc R
C25A C -0.4604(22) 0.7867(22) 1.1880(13) 0.154(12) Uiso 1 d GU
H25A H -0.4588(31) 0.8101(30) 1.2118(16) 0.185 Uiso 1 calc R
C26A C -0.4910(21) 0.8162(17) 1.1528(16) 0.165(12) Uiso 1 d GU
H26A H -0.5098(29) 0.8593(19) 1.1531(23) 0.198 Uiso 1 calc R
C27A C -0.4934(20) 0.7812(23) 1.1171(13) 0.159(12) Uiso 1 d GU
H27A H -0.5138(28) 0.8009(32) 1.0936(16) 0.191 Uiso 1 calc R
C28A C -0.2831(14) 0.7393(14) 0.9514(9) 0.079(8) Uiso 1 d .
H28A H -0.2631(14) 0.7166(14) 0.9263(9) 0.095 Uiso 1 calc R
H28B H -0.3194(14) 0.7686(14) 0.9423(9) 0.095 Uiso 1 calc R
C29A C -0.2309(10) 0.7811(12) 0.9623(8) 0.114(12) Uiso 1 d G
C30A C -0.1630(11) 0.7615(9) 0.9605(7) 0.077(9) Uiso 1 d G
C31A C -0.1184(8) 0.8014(10) 0.9751(6) 0.072(8) Uiso 1 d G
C32A C -0.1416(11) 0.8609(10) 0.9915(7) 0.093(10) Uiso 1 d G
H32A H -0.1118(14) 0.8876(14) 1.0012(10) 0.111 Uiso 1 calc R
C33A C -0.2095(12) 0.8805(10) 0.9932(8) 0.120(12) Uiso 1 d G
C34A C -0.2542(8) 0.8406(13) 0.9786(8) 0.113(12) Uiso 1 d G
H34A H -0.2996(9) 0.8537(17) 0.9798(11) 0.136 Uiso 1 calc R
C35A C -0.2307(21) 0.9499(22) 1.0085(14) 0.147(16) Uani 1 d .
H35A H -0.1940(21) 0.9648(22) 1.0215(14) 0.176 Uiso 1 calc R
H35B H -0.2340(21) 0.9814(22) 0.9822(14) 0.176 Uiso 1 calc R
C36A C -0.2957(22) 0.9560(26) 1.0409(18) 0.150(15) Uiso 1 d GU
C37A C -0.3051(26) 0.9082(22) 1.0784(19) 0.150(15) Uiso 1 d GDU
H37A H -0.2683(32) 0.8827(31) 1.0865(27) 0.180 Uiso 1 calc R
C38A C -0.3696(31) 0.8986(21) 1.1036(15) 0.150(15) Uiso 1 d GU
H38A H -0.3759(43) 0.8666(29) 1.1287(18) 0.180 Uiso 1 calc R
C39A C -0.4246(23) 0.9367(28) 1.0915(18) 0.153(15) Uiso 1 d GU
H39A H -0.4677(26) 0.9302(40) 1.1084(24) 0.184 Uiso 1 calc R
C40A C -0.4151(24) 0.9844(25) 1.0540(19) 0.156(15) Uiso 1 d GU
H40A H -0.4519(30) 1.0099(35) 1.0459(26) 0.187 Uiso 1 calc R
C41A C -0.3507(29) 0.9941(22) 1.0288(15) 0.153(15) Uiso 1 d GU
H41A H -0.3444(41) 1.0260(30) 1.0037(19) 0.183 Uiso 1 calc R
C42A C -0.0443(13) 0.7762(14) 0.9768(9) 0.074(8) Uiso 1 d .
H42A H -0.0212(13) 0.8081(14) 0.9897(9) 0.089 Uiso 1 calc R
H42B H -0.0452(13) 0.7335(14) 0.9958(9) 0.089 Uiso 1 calc R
C43A C -0.0048(9) 0.7674(9) 0.9309(4) 0.072(8) Uiso 1 d G
C44A C 0.0065(9) 0.7065(7) 0.9139(5) 0.070(8) Uiso 1 d G
C45A C 0.0376(9) 0.7052(6) 0.8701(5) 0.062(7) Uiso 1 d G
C46A C 0.0575(8) 0.7648(8) 0.8433(4) 0.059(7) Uiso 1 d G
H46A H 0.0783(12) 0.7640(12) 0.8140(5) 0.071 Uiso 1 calc R
C47A C 0.0462(9) 0.8258(7) 0.8604(5) 0.065(7) Uiso 1 d G
C48A C 0.0151(9) 0.8271(7) 0.9042(6) 0.088(9) Uiso 1 d G
H48A H 0.0076(14) 0.8678(8) 0.9156(8) 0.105 Uiso 1 calc R
C49A C 0.0752(13) 0.8917(14) 0.8299(9) 0.076(8) Uani 1 d .
H49A H 0.0835(13) 0.8833(14) 0.7992(9) 0.091 Uiso 1 calc R
H49B H 0.0412(13) 0.9275(14) 0.8328(9) 0.091 Uiso 1 calc R
C50A C 0.1387(10) 0.9139(12) 0.8413(7) 0.073(8) Uiso 1 d G
C51A C 0.1358(10) 0.9654(11) 0.8676(8) 0.119(12) Uiso 1 d G
H51A H 0.0948(13) 0.9875(16) 0.8760(11) 0.143 Uiso 1 calc R
C52A C 0.1944(14) 0.9838(11) 0.8813(8) 0.152(16) Uiso 1 d G
H52A H 0.1925(20) 1.0182(15) 0.8989(11) 0.183 Uiso 1 calc R
C53A C 0.2558(11) 0.9508(13) 0.8688(8) 0.114(12) Uiso 1 d G
H53A H 0.2950(13) 0.9631(18) 0.8780(12) 0.137 Uiso 1 calc R
C54A C 0.2587(9) 0.8993(12) 0.8425(8) 0.121(12) Uiso 1 d G
H54A H 0.2998(11) 0.8772(17) 0.8341(12) 0.145 Uiso 1 calc R
C55A C 0.2001(12) 0.8809(10) 0.8288(7) 0.120(12) Uiso 1 d G
H55A H 0.2020(18) 0.8464(14) 0.8112(10) 0.144 Uiso 1 calc R
C56A C 0.0446(13) 0.6402(12) 0.8519(8) 0.059(7) Uiso 1 d .
H56A H 0.0060(13) 0.6133(12) 0.8668(8) 0.071 Uiso 1 calc R
H56B H 0.0849(13) 0.6176(12) 0.8608(8) 0.071 Uiso 1 calc R
C57A C 0.0498(9) 0.6380(9) 0.8022(4) 0.069(8) Uiso 1 d G
C58A C -0.0061(7) 0.6495(9) 0.7808(5) 0.075(8) Uiso 1 d G
C59A C -0.0001(7) 0.6402(8) 0.7364(5) 0.054(6) Uiso 1 d G
C60A C 0.0618(8) 0.6195(8) 0.7136(4) 0.065(7) Uiso 1 d G
H60A H 0.0658(12) 0.6133(13) 0.6839(4) 0.078 Uiso 1 calc R
C61A C 0.1177(6) 0.6080(8) 0.7350(5) 0.074(8) Uiso 1 d G
C62A C 0.1117(7) 0.6173(8) 0.7794(5) 0.063(7) Uiso 1 d G
H62A H 0.1490(9) 0.6096(12) 0.7937(7) 0.075 Uiso 1 calc R
C63A C 0.1894(13) 0.5863(14) 0.7081(10) 0.082(9) Uani 1 d .
H63A H 0.2151(13) 0.5607(14) 0.7287(10) 0.099 Uiso 1 calc R
H63B H 0.1811(13) 0.5568(14) 0.6871(10) 0.099 Uiso 1 calc R
C64A C 0.2311(14) 0.6426(14) 0.6836(11) 0.137(9) Uiso 1 d GU
C65A C 0.2555(16) 0.6395(14) 0.6389(11) 0.163(10) Uiso 1 d GU
H65A H 0.2442(23) 0.6036(18) 0.6256(16) 0.196 Uiso 1 calc R
C66A C 0.2969(16) 0.6900(18) 0.6142(8) 0.168(10) Uiso 1 d GU
H66A H 0.3132(22) 0.6879(26) 0.5843(8) 0.201 Uiso 1 calc R
C67A C 0.3138(14) 0.7436(14) 0.6342(11) 0.161(10) Uiso 1 d GU
H67A H 0.3414(19) 0.7774(19) 0.6176(15) 0.193 Uiso 1 calc R
C68A C 0.2894(16) 0.7468(14) 0.6788(11) 0.158(10) Uiso 1 d GU
H68A H 0.3007(23) 0.7826(17) 0.6922(16) 0.189 Uiso 1 calc R
C69A C 0.2480(15) 0.6963(17) 0.7036(8) 0.149(9) Uiso 1 d GU
H69A H 0.2317(21) 0.6984(25) 0.7335(8) 0.179 Uiso 1 calc R
C70A C -0.0609(12) 0.6496(12) 0.7130(8) 0.063(7) Uiso 1 d .
H70A H -0.0460(12) 0.6749(12) 0.6841(8) 0.076 Uiso 1 calc R
H70B H -0.0937(12) 0.6779(12) 0.7294(8) 0.076 Uiso 1 calc R
C71A C -0.0985(9) 0.5888(7) 0.7058(6) 0.063(7) Uiso 1 d G
C72A C -0.1544(9) 0.5637(9) 0.7362(5) 0.067(8) Uiso 1 d G
C73A C -0.1856(8) 0.5058(9) 0.7300(6) 0.083(9) Uiso 1 d G
C74A C -0.1609(9) 0.4730(8) 0.6935(6) 0.078(8) Uiso 1 d G
H74A H -0.1818(13) 0.4343(9) 0.6893(9) 0.093 Uiso 1 calc R
C75A C -0.1051(9) 0.4980(9) 0.6630(5) 0.080(9) Uiso 1 d G
C76A C -0.0739(8) 0.5559(9) 0.6692(5) 0.079(8) Uiso 1 d G
H76A H -0.0365(10) 0.5727(13) 0.6489(7) 0.095 Uiso 1 calc R
C77A C -0.0809(16) 0.4557(17) 0.6238(11) 0.107(11) Uani 1 d .
H77A H -0.1011(16) 0.4745(17) 0.5984(11) 0.128 Uiso 1 calc R
H77B H -0.0319(16) 0.4585(17) 0.6153(11) 0.128 Uiso 1 calc R
C78A C -0.1002(35) 0.3831(26) 0.6363(22) 0.171(18) Uiso 1 d GU
C79A C -0.1574(34) 0.3639(32) 0.6213(19) 0.175(18) Uiso 1 d GU
H79A H -0.1788(46) 0.3942(42) 0.6023(24) 0.211 Uiso 1 calc R
C80A C -0.1825(27) 0.2995(36) 0.6346(20) 0.178(18) Uiso 1 d GU
H80A H -0.2207(33) 0.2866(50) 0.6245(29) 0.213 Uiso 1 calc R
C81A C -0.1505(34) 0.2542(26) 0.6629(20) 0.178(18) Uiso 1 d GU
H81A H -0.1673(47) 0.2111(29) 0.6718(29) 0.214 Uiso 1 calc R
C82A C -0.0933(33) 0.2735(32) 0.6779(18) 0.177(18) Uiso 1 d GU
H82A H -0.0719(45) 0.2432(42) 0.6968(24) 0.212 Uiso 1 calc R
C83A C -0.0682(28) 0.3379(36) 0.6645(21) 0.174(18) Uiso 1 d GU
H83A H -0.0300(33) 0.3508(50) 0.6746(30) 0.209 Uiso 1 calc R
C84A C -0.2443(15) 0.4756(15) 0.7680(9) 0.084(9) Uiso 1 d .
H84A H -0.2670(15) 0.5121(15) 0.7827(9) 0.100 Uiso 1 calc R
H84B H -0.2774(15) 0.4553(15) 0.7545(9) 0.100 Uiso 1 calc R
C85A C -0.2201(10) 0.4233(9) 0.8025(6) 0.072(8) Uiso 1 d G
C86A C -0.2061(10) 0.4373(8) 0.8429(7) 0.078(8) Uiso 1 d G
C87A C -0.1809(10) 0.3869(11) 0.8715(5) 0.078(8) Uiso 1 d G
C88A C -0.1696(11) 0.3224(9) 0.8597(7) 0.105(11) Uiso 1 d G
H88A H -0.1528(15) 0.2887(12) 0.8789(9) 0.127 Uiso 1 calc R
C89A C -0.1836(12) 0.3084(8) 0.8194(8) 0.115(12) Uiso 1 d G
C90A C -0.2088(11) 0.3588(11) 0.7908(6) 0.101(10) Uiso 1 d G
H90A H -0.2181(16) 0.3494(16) 0.7637(7) 0.122 Uiso 1 calc R
C91A C -0.1825(27) 0.2305(25) 0.8103(20) 0.134(20) Uani 1 d P
H91A H -0.2119(27) 0.2052(25) 0.8347(20) 0.160 Uiso 1 calc R
H91B H -0.2016(27) 0.2285(25) 0.7836(20) 0.160 Uiso 1 calc R
C92A C -0.1148(19) 0.1974(23) 0.8049(13) 0.144(12) Uiso 1 d GU
C93A C -0.1166(19) 0.1276(23) 0.8133(13) 0.153(12) Uiso 1 d GU
H93A H -0.1581(22) 0.1060(32) 0.8213(19) 0.184 Uiso 1 calc R
C94A C -0.0562(25) 0.0901(16) 0.8098(13) 0.162(12) Uiso 1 d GU
H94A H -0.0574(35) 0.0435(16) 0.8154(19) 0.195 Uiso 1 calc R
C95A C 0.0058(19) 0.1224(22) 0.7979(13) 0.162(12) Uiso 1 d GU
H95A H 0.0462(23) 0.0974(30) 0.7955(20) 0.194 Uiso 1 calc R
C96A C 0.0075(19) 0.1922(23) 0.7895(12) 0.152(12) Uiso 1 d GU
H96A H 0.0491(22) 0.2138(31) 0.7815(18) 0.182 Uiso 1 calc R
C97A C -0.0528(24) 0.2296(16) 0.7930(13) 0.145(12) Uiso 1 d GU
H97A H -0.0516(34) 0.2763(16) 0.7874(18) 0.174 Uiso 1 calc R
C98A C -0.1654(17) 0.4034(18) 0.9157(11) 0.105(11) Uiso 1 d .
H98A H -0.1395(17) 0.4444(18) 0.9100(11) 0.126 Uiso 1 calc R
H98B H -0.1366(17) 0.3677(18) 0.9272(11) 0.126 Uiso 1 calc R
C38 C -0.1578(26) 0.2772(29) 1.0494(17) 0.150 Uiso 1 d .
C39 C -0.1735(22) 0.2043(22) 1.0610(14) 0.150 Uiso 1 d .
H39C H -0.1640(156) 0.1825(38) 1.0347(22) 0.225 Uiso 1 calc R
H39D H -0.2207(42) 0.1993(22) 1.0739(98) 0.225 Uiso 1 calc R
H39E H -0.1459(117) 0.1841(41) 1.0820(81) 0.225 Uiso 1 calc R
U1B U -0.55483(5) 1.12254(6) 0.56217(4) 0.0721(4) Uani 1 d .
U2B U -0.50024(5) 1.09432(6) 0.68494(4) 0.0770(4) Uani 1 d .
U3B U -0.42057(5) 1.04729(6) 0.47689(4) 0.0712(4) Uani 1 d .
O1B O -0.6277(8) 1.0190(8) 0.5796(5) 0.073(5) Uani 1 d .
O2B O -0.6487(8) 1.1533(8) 0.6026(6) 0.071(5) Uani 1 d .
O3B O -0.5278(9) 1.2248(8) 0.5686(7) 0.085(6) Uani 1 d .
O4B O -0.4324(9) 1.1348(10) 0.5226(6) 0.091(7) Uani 1 d .
O5B O -0.4001(9) 1.1481(10) 0.6635(6) 0.091(6) Uani 1 d .
O6B O -0.4830(9) 1.1031(11) 0.7499(8) 0.116(8) Uani 1 d .
O7B O -0.5938(8) 1.0357(9) 0.7194(5) 0.072(5) Uani 1 d .
O8B O -0.5189(8) 1.0887(9) 0.6124(6) 0.075(6) Uani 1 d .
O9B O -0.5914(9) 1.1553(10) 0.5139(6) 0.093(6) Uani 1 d .
O10B O -0.4529(8) 1.0179(8) 0.6834(6) 0.075(5) Uani 1 d .
O11B O -0.5473(9) 1.1703(10) 0.6870(6) 0.089(6) Uani 1 d .
O12B O -0.3714(9) 0.9957(9) 0.5126(6) 0.085(6) Uani 1 d .
O13B O -0.4617(8) 1.1032(9) 0.4400(6) 0.076(5) Uani 1 d .
O14B O -0.5137(9) 1.0404(10) 0.5288(6) 0.090(6) Uani 1 d .
N1B N -0.3153(10) 1.1062(13) 0.4462(8) 0.086(8) Uani 1 d .
C1B C -0.6820(7) 1.0134(9) 0.6150(5) 0.068(8) Uiso 1 d G
C2B C -0.6756(6) 0.9701(8) 0.6532(5) 0.055(7) Uiso 1 d G
C3B C -0.7318(8) 0.9567(7) 0.6864(4) 0.062(7) Uiso 1 d G
H3B H -0.7275(11) 0.9277(10) 0.7120(5) 0.075 Uiso 1 calc R
C4B C -0.7945(7) 0.9865(8) 0.6814(5) 0.061(7) Uiso 1 d G
C5B C -0.8009(6) 1.0298(8) 0.6432(5) 0.068(8) Uiso 1 d G
H5B H -0.8429(8) 1.0498(12) 0.6398(8) 0.082 Uiso 1 calc R
C6B C -0.7447(8) 1.0433(8) 0.6100(4) 0.067(7) Uiso 1 d G
C7B C -0.8600(12) 0.9655(14) 0.7159(9) 0.076(9) Uani 1 d .
H7B1 H -0.8467(12) 0.9501(14) 0.7444(9) 0.091 Uiso 1 calc R
H7B2 H -0.8893(12) 1.0048(14) 0.7194(9) 0.091 Uiso 1 calc R
C8B C -0.8989(9) 0.9124(8) 0.7037(6) 0.064(7) Uiso 1 d G
C9B C -0.8775(8) 0.8456(10) 0.7101(6) 0.092(10) Uiso 1 d G
H9B H -0.8407(11) 0.8340(13) 0.7245(9) 0.110 Uiso 1 calc R
C10B C -0.9110(10) 0.7963(7) 0.6950(7) 0.087(9) Uiso 1 d G
H10B H -0.8966(14) 0.7516(8) 0.6993(10) 0.104 Uiso 1 calc R
C11B C -0.9659(10) 0.8137(9) 0.6734(7) 0.106(11) Uiso 1 d G
H11B H -0.9884(14) 0.7807(12) 0.6633(10) 0.127 Uiso 1 calc R
C12B C -0.9874(9) 0.8805(11) 0.6669(6) 0.101(10) Uiso 1 d G
H12B H -1.0242(11) 0.8922(15) 0.6525(9) 0.122 Uiso 1 calc R
C13B C -0.9539(9) 0.9299(8) 0.6821(6) 0.082(9) Uiso 1 d G
H13B H -0.9682(13) 0.9745(8) 0.6778(9) 0.098 Uiso 1 calc R
C14B C -0.7537(14) 1.0986(12) 0.5710(9) 0.070(8) Uiso 1 d .
H14C H -0.7161(14) 1.0950(12) 0.5468(9) 0.084 Uiso 1 calc R
H14D H -0.7952(14) 1.0903(12) 0.5604(9) 0.084 Uiso 1 calc R
C15B C -0.7568(10) 1.1690(7) 0.5828(6) 0.067(7) Uiso 1 d G
C16B C -0.7014(8) 1.1948(9) 0.5963(6) 0.074(8) Uiso 1 d G
C17B C -0.7041(8) 1.2601(10) 0.6069(6) 0.084(9) Uiso 1 d G
C18B C -0.7622(11) 1.2997(7) 0.6040(7) 0.088(9) Uiso 1 d G
H18B H -0.7641(15) 1.3434(8) 0.6110(9) 0.105 Uiso 1 calc R
C19B C -0.8177(8) 1.2739(9) 0.5904(7) 0.087(9) Uiso 1 d G
C20B C -0.8150(8) 1.2086(10) 0.5799(6) 0.098(10) Uiso 1 d G
H20B H -0.8521(10) 1.1913(14) 0.5708(9) 0.118 Uiso 1 calc R
C21B C -0.8821(17) 1.3174(18) 0.5903(11) 0.112(12) Uani 1 d .
H21C H -0.8783(17) 1.3471(18) 0.5625(11) 0.134 Uiso 1 calc R
H21D H -0.9208(17) 1.2888(18) 0.5924(11) 0.134 Uiso 1 calc R
C22B C -0.8936(19) 1.3584(19) 0.6278(12) 0.127(11) Uiso 1 d GU
C23B C -0.9063(19) 1.3283(15) 0.6716(14) 0.135(11) Uiso 1 d GU
H23B H -0.9055(27) 1.2817(15) 0.6780(19) 0.162 Uiso 1 calc R
C24B C -0.9201(19) 1.3680(20) 0.7058(10) 0.139(11) Uiso 1 d GU
H24B H -0.9285(27) 1.3479(27) 0.7351(11) 0.167 Uiso 1 calc R
C25B C -0.9212(18) 1.4376(19) 0.6963(11) 0.136(11) Uiso 1 d GU
H25B H -0.9304(27) 1.4641(25) 0.7192(14) 0.163 Uiso 1 calc R
C26B C -0.9085(18) 1.4677(15) 0.6524(13) 0.130(11) Uiso 1 d GU
H26B H -0.9093(26) 1.5143(15) 0.6460(19) 0.156 Uiso 1 calc R
C27B C -0.8947(18) 1.4280(20) 0.6182(10) 0.129(11) Uiso 1 d GU
H27B H -0.8863(27) 1.4481(27) 0.5889(11) 0.155 Uiso 1 calc R
C28B C -0.6390(17) 1.2909(17) 0.6155(11) 0.106(11) Uiso 1 d .
H28C H -0.6519(17) 1.3241(17) 0.6357(11) 0.127 Uiso 1 calc R
H28D H -0.6130(17) 1.2557(17) 0.6302(11) 0.127 Uiso 1 calc R
C29B C -0.5938(12) 1.3237(13) 0.5747(6) 0.124(13) Uiso 1 d G
C30B C -0.5441(12) 1.2860(9) 0.5509(8) 0.090(9) Uiso 1 d G
C31B C -0.5090(10) 1.3139(12) 0.5100(8) 0.109(11) Uiso 1 d G
C32B C -0.5235(12) 1.3795(12) 0.4930(6) 0.118(12) Uiso 1 d G
H32B H -0.4999(16) 1.3982(17) 0.4657(8) 0.142 Uiso 1 calc R
C33B C -0.5731(13) 1.4172(9) 0.5169(8) 0.105(11) Uiso 1 d G
C34B C -0.6083(11) 1.3893(12) 0.5577(8) 0.124(13) Uiso 1 d G
H34B H -0.6415(15) 1.4145(17) 0.5737(11) 0.149 Uiso 1 calc R
C35B C -0.5904(22) 1.4899(21) 0.4996(15) 0.149(14) Uani 1 d U
H35C H -0.5800(22) 1.5196(21) 0.5198(15) 0.178 Uiso 1 calc R
H35D H -0.5625(22) 1.5026(21) 0.4709(15) 0.178 Uiso 1 calc R
C36B C -0.6634(13) 1.4981(14) 0.4955(12) 0.145(15) Uiso 1 d G
C37B C -0.7131(20) 1.5104(15) 0.5312(9) 0.173(18) Uiso 1 d G
H37B H -0.7006(28) 1.5202(22) 0.5572(11) 0.207 Uiso 1 calc R
C38B C -0.7815(17) 1.5081(16) 0.5279(10) 0.192(21) Uiso 1 d G
H38B H -0.8147(23) 1.5164(23) 0.5518(13) 0.230 Uiso 1 calc R
C39B C -0.8002(13) 1.4935(15) 0.4889(13) 0.174(19) Uiso 1 d G
H39B H -0.8460(13) 1.4920(23) 0.4868(18) 0.208 Uiso 1 calc R
C40B C -0.7505(18) 1.4812(14) 0.4533(9) 0.164(17) Uiso 1 d G
H40B H -0.7630(26) 1.4714(21) 0.4272(12) 0.197 Uiso 1 calc R
C41B C -0.6821(15) 1.4835(14) 0.4565(9) 0.133(14) Uiso 1 d G
H41B H -0.6489(21) 1.4753(21) 0.4327(12) 0.160 Uiso 1 calc R
C42B C -0.4541(15) 1.2711(15) 0.4834(10) 0.085(9) Uiso 1 d .
H42C H -0.4753(15) 1.2317(15) 0.4771(10) 0.103 Uiso 1 calc R
H42D H -0.4362(15) 1.2972(15) 0.4553(10) 0.103 Uiso 1 calc R
C43B C -0.3947(9) 1.2483(10) 0.5082(6) 0.084(9) Uiso 1 d G
C44B C -0.3919(9) 1.1840(9) 0.5311(7) 0.084(9) Uiso 1 d G
C45B C -0.3411(10) 1.1668(7) 0.5564(6) 0.077(8) Uiso 1 d G
C46B C -0.2931(9) 1.2139(10) 0.5587(6) 0.085(9) Uiso 1 d G
H46B H -0.2591(11) 1.2024(14) 0.5756(8) 0.102 Uiso 1 calc R
C47B C -0.2958(9) 1.2782(9) 0.5358(7) 0.100(10) Uiso 1 d G
C48B C -0.3467(10) 1.2954(7) 0.5105(6) 0.086(9) Uiso 1 d G
H48B H -0.3485(15) 1.3384(9) 0.4952(9) 0.103 Uiso 1 calc R
C49B C -0.2403(17) 1.3317(17) 0.5348(15) 0.133(15) Uani 1 d .
H49C H -0.2611(17) 1.3759(17) 0.5298(15) 0.159 Uiso 1 calc R
H49D H -0.2278(17) 1.3272(17) 0.5641(15) 0.159 Uiso 1 calc R
C50B C -0.1767(23) 1.3295(24) 0.5017(16) 0.172(14) Uiso 1 d GU
C51B C -0.1790(22) 1.3068(22) 0.4614(19) 0.177(14) Uiso 1 d GU
H51B H -0.2199(26) 1.2928(32) 0.4555(27) 0.212 Uiso 1 calc R
C52B C -0.1201(29) 1.3051(21) 0.4300(14) 0.183(14) Uiso 1 d GU
H52B H -0.1216(42) 1.2899(30) 0.4030(16) 0.220 Uiso 1 calc R
C53B C -0.0590(23) 1.3262(23) 0.4389(16) 0.179(14) Uiso 1 d GU
H53B H -0.0196(28) 1.3250(34) 0.4179(21) 0.215 Uiso 1 calc R
C54B C -0.0567(22) 1.3489(21) 0.4792(18) 0.179(14) Uiso 1 d GU
H54B H -0.0158(27) 1.3630(31) 0.4852(26) 0.215 Uiso 1 calc R
C55B C -0.1156(30) 1.3506(21) 0.5106(14) 0.177(14) Uiso 1 d GU
H55B H -0.1140(42) 1.3658(31) 0.5376(16) 0.212 Uiso 1 calc R
C56B C -0.3431(15) 1.0979(14) 0.5836(9) 0.078(8) Uiso 1 d .
H56C H -0.3232(15) 1.0656(14) 0.5641(9) 0.093 Uiso 1 calc R
H56D H -0.3904(15) 1.0861(14) 0.5937(9) 0.093 Uiso 1 calc R
C57B C -0.3072(10) 1.0893(10) 0.6242(6) 0.087(9) Uiso 1 d G
C58B C -0.3389(8) 1.1148(9) 0.6624(7) 0.083(9) Uiso 1 d G
C59B C -0.3107(10) 1.1026(10) 0.7009(6) 0.095(10) Uiso 1 d G
C60B C -0.2508(10) 1.0650(11) 0.7012(5) 0.094(10) Uiso 1 d G
H60B H -0.2319(14) 1.0568(15) 0.7269(7) 0.112 Uiso 1 calc R
C61B C -0.2191(8) 1.0395(9) 0.6630(7) 0.086(9) Uiso 1 d G
C62B C -0.2472(10) 1.0516(9) 0.6245(5) 0.077(8) Uiso 1 d G
H62B H -0.2260(13) 1.0345(13) 0.5989(7) 0.092 Uiso 1 calc R
C63B C -0.1518(15) 1.0016(16) 0.6623(11) 0.097(9) Uani 1 d U
H63C H -0.1542(15) 0.9715(16) 0.6898(11) 0.117 Uiso 1 calc R
H63D H -0.1460(15) 0.9740(16) 0.6384(11) 0.117 Uiso 1 calc R
C64B C -0.0899(11) 1.0443(12) 0.6566(10) 0.103(11) Uiso 1 d G
C65B C -0.0477(15) 1.0538(13) 0.6156(8) 0.176(19) Uiso 1 d G
H65B H -0.0579(22) 1.0340(19) 0.5920(11) 0.211 Uiso 1 calc R
C66B C 0.0099(13) 1.0929(14) 0.6097(8) 0.129(13) Uiso 1 d G
H66B H 0.0382(18) 1.0992(21) 0.5822(10) 0.155 Uiso 1 calc R
C67B C 0.0253(12) 1.1224(13) 0.6449(11) 0.153(16) Uiso 1 d G
H67B H 0.0638(15) 1.1486(17) 0.6410(16) 0.184 Uiso 1 calc R
C68B C -0.0170(16) 1.1130(14) 0.6860(9) 0.166(18) Uiso 1 d G
H68B H -0.0068(23) 1.1327(20) 0.7096(12) 0.200 Uiso 1 calc R
C69B C -0.0746(14) 1.0739(14) 0.6919(8) 0.152(16) Uiso 1 d G
H69B H -0.1029(19) 1.0676(21) 0.7193(9) 0.182 Uiso 1 calc R
C70B C -0.3400(18) 1.1273(17) 0.7460(11) 0.113(12) Uiso 1 d .
H70C H -0.3701(18) 1.1656(17) 0.7406(11) 0.136 Uiso 1 calc R
H70D H -0.3027(18) 1.1429(17) 0.7581(11) 0.136 Uiso 1 calc R
C71B C -0.3801(12) 1.0741(11) 0.7816(7) 0.114(12) Uiso 1 d G
C72B C -0.4476(12) 1.0622(11) 0.7799(7) 0.114(12) Uiso 1 d G
C73B C -0.4827(9) 1.0119(11) 0.8096(7) 0.085(9) Uiso 1 d G
C74B C -0.4502(10) 0.9736(10) 0.8410(7) 0.109(11) Uiso 1 d GD
H74B H -0.4736(13) 0.9400(13) 0.8609(9) 0.131 Uiso 1 calc R
C75B C -0.3827(10) 0.9856(11) 0.8428(7) 0.143(15) Uiso 1 d GD
C76B C -0.3476(9) 1.0358(12) 0.8131(7) 0.141(15) Uiso 1 d GD
H76B H -0.3025(10) 1.0438(17) 0.8142(10) 0.169 Uiso 1 calc R
C77B C -0.3549(17) 0.9597(15) 0.8847(10) 0.133(16) Uani 1 d GD
H77C H -0.3923(17) 0.9451(15) 0.9082(10) 0.159 Uiso 1 calc R
H77D H -0.3252(17) 0.9211(15) 0.8795(10) 0.159 Uiso 1 calc R
C78B C -0.3159(20) 1.0131(23) 0.8992(12) 0.200(31) Uiso 1 d GDU
C79B C -0.3495(31) 1.0591(31) 0.9256(16) 0.200(30) Uiso 1 d GDU
H79B H -0.3958(31) 1.0551(41) 0.9364(19) 0.240 Uiso 1 calc R
C80B C -0.3138(43) 1.1113(31) 0.9360(23) 0.200(30) Uiso 1 d GU
H80B H -0.3363(52) 1.1421(39) 0.9537(29) 0.240 Uiso 1 calc R
C81B C -0.2446(43) 1.1173(30) 0.9200(24) 0.200(29) Uiso 1 d GU
H81B H -0.2207(53) 1.1522(35) 0.9269(31) 0.239 Uiso 1 calc R
C82B C -0.2109(30) 1.0713(34) 0.8936(21) 0.203(29) Uiso 1 d GU
H82B H -0.1646(31) 1.0753(46) 0.8828(25) 0.243 Uiso 1 calc R
C83B C -0.2466(19) 1.0191(29) 0.8832(16) 0.202(30) Uiso 1 d GDU
H83B H -0.2241(15) 0.9883(37) 0.8655(20) 0.242 Uiso 1 calc R
C84B C -0.5582(14) 0.9931(14) 0.8057(10) 0.081(9) Uiso 1 d .
H84C H -0.5804(14) 0.9751(14) 0.8353(10) 0.097 Uiso 1 calc R
H84D H -0.5818(14) 1.0349(14) 0.7976(10) 0.097 Uiso 1 calc R
C85B C -0.5703(9) 0.9476(8) 0.7765(6) 0.074(8) Uiso 1 d G
C86B C -0.5866(9) 0.9676(7) 0.7346(6) 0.072(8) Uiso 1 d G
C87B C -0.5926(9) 0.9198(9) 0.7069(5) 0.064(7) Uiso 1 d G
C88B C -0.5824(9) 0.8520(8) 0.7210(6) 0.086(9) Uiso 1 d G
H88B H -0.5864(14) 0.8201(11) 0.7025(8) 0.103 Uiso 1 calc R
C89B C -0.5661(10) 0.8320(7) 0.7628(6) 0.073(8) Uiso 1 d G
C90B C -0.5601(9) 0.8798(9) 0.7906(5) 0.081(9) Uiso 1 d G
H90B H -0.5492(14) 0.8664(13) 0.8186(5) 0.098 Uiso 1 calc R
C91B C -0.5542(18) 0.7516(18) 0.7770(12) 0.111(11) Uani 1 d U
C92B C -0.6242(14) 0.7326(16) 0.8105(11) 0.098(18) Uiso 0.69(4) d PG
C93B C -0.6262(15) 0.7050(18) 0.8545(11) 0.104(18) Uiso 0.69(4) d PG
C94B C -0.6855(20) 0.6762(17) 0.8788(8) 0.115(19) Uiso 0.69(4) d PG
C95B C -0.7429(15) 0.6749(17) 0.8591(12) 0.129(23) Uiso 0.69(4) d PG
C96B C -0.7410(14) 0.7024(17) 0.8152(12) 0.172(18) Uiso 1 d GD
C97B C -0.6817(18) 0.7313(16) 0.7909(8) 0.155(16) Uiso 1 d GD
C92C C -0.6156(22) 0.7083(40) 0.7935(30) 0.069(21) Uiso 0.31(4) d PDU
C93C C -0.6092(38) 0.6489(36) 0.8215(27) 0.075(21) Uiso 0.31(4) d PDU
C94C C -0.6655(33) 0.6134(41) 0.8448(30) 0.083(21) Uiso 0.31(4) d PDU
C95C C -0.7274(41) 0.6477(38) 0.8454(28) 0.083(22) Uiso 0.31(4) d PDU
C98B C -0.6071(12) 0.9415(13) 0.6610(8) 0.064(7) Uiso 1 d .
H98C H -0.5983(12) 0.9028(13) 0.6450(8) 0.077 Uiso 1 calc R
H98D H -0.5736(12) 0.9747(13) 0.6469(8) 0.077 Uiso 1 calc R
C40 C -0.2693(27) 1.1139(24) 0.4357(16) 0.150 Uiso 1 d .
C41 C -0.1745(21) 1.1168(21) 0.4165(14) 0.150 Uiso 1 d .
H41C H -0.1579(31) 1.1592(66) 0.4210(96) 0.225 Uiso 1 calc R
H41D H -0.1643(23) 1.1118(157) 0.3855(28) 0.225 Uiso 1 calc R
H41E H -0.1529(25) 1.0809(98) 0.4331(73) 0.225 Uiso 1 calc R
N1 N -0.1613(14) 0.9086(14) 0.8126(10) 0.108(9) Uani 1 d .
N2 N -0.1232(10) 0.7855(12) 0.8065(8) 0.086(8) Uani 1 d .
N3 N 0.0908(19) 0.3764(18) 0.8162(11) 0.123(10) Uani 1 d U
N4 N 0.0795(11) 0.4106(17) 0.8946(9) 0.100(9) Uani 1 d .
N5 N -0.4672(12) 0.5799(17) 0.9148(10) 0.100(9) Uani 1 d .
N6 N -0.3474(12) 0.5424(14) 0.8768(9) 0.088(8) Uani 1 d .
N7 N 0.5783(19) 0.4074(15) 0.6487(14) 0.126(11) Uani 1 d .
N8 N 0.5817(15) 0.2803(17) 0.6619(11) 0.115(10) Uani 1 d .
N9 N -0.8076(16) 1.1787(18) 0.7538(19) 0.131(13) Uani 1 d .
N10 N -0.6978(12) 1.1172(15) 0.7432(9) 0.086(7) Uani 1 d .
N11 N -0.6002(11) 1.1285(12) 0.4250(9) 0.083(7) Uani 1 d .
N12 N -0.6509(16) 1.1712(15) 0.3535(9) 0.100(9) Uani 1 d .
C1 C -0.2105(16) 0.8730(15) 0.7932(11) 0.089(9) Uani 1 d U
H1A H -0.2554(16) 0.8772(15) 0.8106(11) 0.107 Uiso 1 calc R
H1B H -0.2119(16) 0.8948(15) 0.7634(11) 0.107 Uiso 1 calc R
C2 C -0.1938(17) 0.8014(16) 0.7914(11) 0.103(10) Uani 1 d U
H2A H -0.1918(17) 0.7909(16) 0.7615(11) 0.123 Uiso 1 calc R
H2B H -0.2287(17) 0.7741(16) 0.8109(11) 0.123 Uiso 1 calc R
C3 C -0.0952(20) 0.9047(18) 0.7838(12) 0.113(11) Uani 1 d U
H3C H -0.0614(20) 0.9253(18) 0.7967(12) 0.136 Uiso 1 calc R
H3D H -0.0977(20) 0.9305(18) 0.7552(12) 0.136 Uiso 1 calc R
C4 C -0.0708(14) 0.8308(18) 0.7765(10) 0.098(11) Uani 1 d .
H4A H -0.0688(14) 0.8241(18) 0.7457(10) 0.118 Uiso 1 calc R
H4B H -0.0261(14) 0.8216(18) 0.7844(10) 0.118 Uiso 1 calc R
C5 C -0.1559(21) 0.8715(19) 0.8571(14) 0.123(13) Uani 1 d .
H5C H -0.1260(21) 0.8953(19) 0.8712(14) 0.147 Uiso 1 calc R
H5D H -0.2004(21) 0.8695(19) 0.8757(14) 0.147 Uiso 1 calc R
C6 C -0.1293(15) 0.8035(21) 0.8530(9) 0.098(12) Uani 1 d .
H6A H -0.1591(15) 0.7718(21) 0.8732(9) 0.118 Uiso 1 calc R
H6B H -0.0849(15) 0.7993(21) 0.8618(9) 0.118 Uiso 1 calc R
C7 C 0.0749(20) 0.3175(20) 0.8514(12) 0.122(13) Uani 1 d .
H7A H 0.1104(20) 0.2834(20) 0.8473(12) 0.147 Uiso 1 calc R
H7B H 0.0323(20) 0.2982(20) 0.8487(12) 0.147 Uiso 1 calc R
C8 C 0.0697(18) 0.3384(21) 0.8966(11) 0.103(11) Uani 1 d .
H8A H 0.0253(18) 0.3268(21) 0.9137(11) 0.124 Uiso 1 calc R
H8B H 0.1037(18) 0.3140(21) 0.9117(11) 0.124 Uiso 1 calc R
C9 C 0.1515(21) 0.4074(20) 0.8217(14) 0.124(13) Uani 1 d .
H9C H 0.1601(21) 0.4466(20) 0.7996(14) 0.148 Uiso 1 calc R
H9D H 0.1895(21) 0.3761(20) 0.8163(14) 0.148 Uiso 1 calc R
C10 C 0.1487(14) 0.4293(19) 0.8684(12) 0.104(11) Uani 1 d .
H10C H 0.1842(14) 0.4064(19) 0.8828(12) 0.125 Uiso 1 calc R
H10D H 0.1551(14) 0.4774(19) 0.8659(12) 0.125 Uiso 1 calc R
C11 C 0.0333(22) 0.4283(22) 0.8249(15) 0.144(13) Uani 1 d U
H11C H 0.0424(22) 0.4683(22) 0.8034(15) 0.172 Uiso 1 calc R
H11D H -0.0094(22) 0.4100(22) 0.8214(15) 0.172 Uiso 1 calc R
C12 C 0.0277(17) 0.4468(19) 0.8715(10) 0.104(11) Uani 1 d .
H12C H 0.0335(17) 0.4949(19) 0.8700(10) 0.124 Uiso 1 calc R
H12D H -0.0172(17) 0.4358(19) 0.8880(10) 0.124 Uiso 1 calc R
C13 C -0.4199(13) 0.5774(23) 0.9451(13) 0.134(15) Uani 1 d .
H13C H -0.4338(13) 0.5432(23) 0.9700(13) 0.161 Uiso 1 calc R
H13D H -0.4210(13) 0.6204(23) 0.9564(13) 0.161 Uiso 1 calc R
C14 C -0.3442(13) 0.5612(18) 0.9225(11) 0.097(11) Uani 1 d .
H14E H -0.3159(13) 0.6003(18) 0.9199(11) 0.116 Uiso 1 calc R
H14F H -0.3249(13) 0.5243(18) 0.9403(11) 0.116 Uiso 1 calc R
C15 C -0.4696(17) 0.5143(26) 0.8998(12) 0.124(14) Uani 1 d .
H15A H -0.4985(17) 0.5175(26) 0.8773(12) 0.148 Uiso 1 calc R
H15B H -0.4896(17) 0.4822(26) 0.9246(12) 0.148 Uiso 1 calc R
C16 C -0.3959(15) 0.4876(18) 0.8797(11) 0.103(11) Uani 1 d .
H16A H -0.3829(15) 0.4484(18) 0.8987(11) 0.123 Uiso 1 calc R
H16B H -0.3960(15) 0.4749(18) 0.8505(11) 0.123 Uiso 1 calc R
C17 C -0.4405(20) 0.6318(20) 0.8744(13) 0.128(12) Uani 1 d U
H17A H -0.4332(20) 0.6746(20) 0.8841(13) 0.154 Uiso 1 calc R
H17B H -0.4733(20) 0.6387(20) 0.8544(13) 0.154 Uiso 1 calc R
C18 C -0.3710(15) 0.6028(15) 0.8501(10) 0.088(9) Uani 1 d U
H18C H -0.3771(15) 0.5912(15) 0.8216(10) 0.106 Uiso 1 calc R
H18D H -0.3366(15) 0.6371(15) 0.8450(10) 0.106 Uiso 1 calc R
C19 C 0.6461(27) 0.3852(24) 0.6513(17) 0.163(15) Uani 1 d U
H19A H 0.6605(27) 0.4024(24) 0.6760(17) 0.196 Uiso 1 calc R
H19B H 0.6759(27) 0.4034(24) 0.6244(17) 0.196 Uiso 1 calc R
C20 C 0.6532(23) 0.3087(22) 0.6572(15) 0.148(14) Uani 1 d U
H20C H 0.6727(23) 0.2933(22) 0.6835(15) 0.178 Uiso 1 calc R
H20D H 0.6826(23) 0.2939(22) 0.6317(15) 0.178 Uiso 1 calc R
C21 C 0.5582(26) 0.3795(21) 0.6135(16) 0.150(17) Uani 1 d .
H21E H 0.5898(26) 0.3924(21) 0.5863(16) 0.180 Uiso 1 calc R
H21F H 0.5134(26) 0.3968(21) 0.6093(16) 0.180 Uiso 1 calc R
C22 C 0.5565(17) 0.3020(17) 0.6237(11) 0.097(9) Uani 1 d U
H22A H 0.5101(17) 0.2872(17) 0.6269(11) 0.116 Uiso 1 calc R
H22B H 0.5834(17) 0.2824(17) 0.5991(11) 0.116 Uiso 1 calc R
C23 C 0.5304(30) 0.3830(18) 0.6921(19) 0.183(23) Uani 1 d .
H23C H 0.4835(30) 0.3953(18) 0.6898(19) 0.220 Uiso 1 calc R
H23D H 0.5425(30) 0.4022(18) 0.7168(19) 0.220 Uiso 1 calc R
C24 C 0.5404(22) 0.3056(23) 0.6981(13) 0.130(15) Uani 1 d .
H24C H 0.5605(22) 0.2924(23) 0.7245(13) 0.156 Uiso 1 calc R
H24D H 0.4961(22) 0.2850(23) 0.7030(13) 0.156 Uiso 1 calc R
C25 C -0.7589(27) 1.2133(25) 0.7662(16) 0.158(15) Uani 1 d U
H25C H -0.7741(27) 1.2224(25) 0.7964(16) 0.190 Uiso 1 calc R
H25D H -0.7532(27) 1.2562(25) 0.7474(16) 0.190 Uiso 1 calc R
C26 C -0.6855(17) 1.1744(23) 0.7633(15) 0.134(15) Uani 1 d .
H26C H -0.6496(17) 1.2018(23) 0.7450(15) 0.160 Uiso 1 calc R
H26D H -0.6738(17) 1.1614(23) 0.7925(15) 0.160 Uiso 1 calc R
C27 C -0.7909(17) 1.1684(22) 0.7075(15) 0.124(15) Uani 1 d .
H27C H -0.7901(17) 1.2111(22) 0.6886(15) 0.148 Uiso 1 calc R
H27D H -0.8246(17) 1.1403(22) 0.7001(15) 0.148 Uiso 1 calc R
C28 C -0.7183(15) 1.1328(16) 0.7005(11) 0.092(10) Uani 1 d .
H28E H -0.7203(15) 1.0920(16) 0.6872(11) 0.110 Uiso 1 calc R
H28F H -0.6857(15) 1.1625(16) 0.6809(11) 0.110 Uiso 1 calc R
C29 C -0.8156(18) 1.1211(27) 0.7838(13) 0.130(15) Uani 1 d .
H29A H -0.8555(18) 1.0973(27) 0.7806(13) 0.156 Uiso 1 calc R
H29B H -0.8216(18) 1.1324(27) 0.8138(13) 0.156 Uiso 1 calc R
C30 C -0.7514(21) 1.0764(20) 0.7745(14) 0.129(12) Uani 1 d U
H30A H -0.7351(21) 1.0607(20) 0.8020(14) 0.155 Uiso 1 calc R
H30B H -0.7619(21) 1.0375(20) 0.7615(14) 0.155 Uiso 1 calc R
C31 C -0.6784(14) 1.1360(17) 0.4346(12) 0.105(12) Uani 1 d .
H31A H -0.6977(14) 1.0942(17) 0.4502(12) 0.126 Uiso 1 calc R
H31B H -0.6910(14) 1.1708(17) 0.4537(12) 0.126 Uiso 1 calc R
C32 C -0.7071(15) 1.1536(17) 0.3932(10) 0.088(10) Uani 1 d .
H32C H -0.7383(15) 1.1917(17) 0.3963(10) 0.106 Uiso 1 calc R
H32D H -0.7325(15) 1.1159(17) 0.3882(10) 0.106 Uiso 1 calc R
C33 C -0.5739(18) 1.1968(17) 0.4049(11) 0.100(10) Uani 1 d U
H33A H -0.5247(18) 1.1954(17) 0.3968(11) 0.120 Uiso 1 calc R
H33B H -0.5865(18) 1.2294(17) 0.4256(11) 0.120 Uiso 1 calc R
C34 C -0.6082(20) 1.2158(21) 0.3621(15) 0.136(16) Uani 1 d .
H34C H -0.6329(20) 1.2580(21) 0.3649(15) 0.163 Uiso 1 calc R
H34D H -0.5722(20) 1.2236(21) 0.3366(15) 0.163 Uiso 1 calc R
C35 C -0.5845(12) 1.0789(18) 0.3925(9) 0.082(10) Uani 1 d .
H35E H -0.6032(12) 1.0356(18) 0.4059(9) 0.098 Uiso 1 calc R
H35F H -0.5357(12) 1.0734(18) 0.3845(9) 0.098 Uiso 1 calc R
C36 C -0.6170(19) 1.1050(19) 0.3485(12) 0.119(11) Uani 1 d U
H36A H -0.5814(19) 1.1091(19) 0.3226(12) 0.143 Uiso 1 calc R
H36B H -0.6497(19) 1.0729(19) 0.3445(12) 0.143 Uiso 1 calc R
Cl1 Cl -0.0428(24) 0.0655(23) 0.9644(15) 0.281(18) Uani 1 d DU
Cl2 Cl -0.0678(13) 0.2042(13) 0.9394(8) 0.156(8) Uani 1 d DU
Cl3 Cl 0.0569(12) 0.1422(12) 0.9083(8) 0.148(8) Uani 1 d DU
C37 C -0.0332(13) 0.1296(16) 0.9171(17) 0.115(23) Uani 1 d DU
N13 N -0.6205(22) 1.2152(34) 0.1716(21) 0.263(30) Uani 1 d .
C42 C -0.6247(25) 1.1772(28) 0.2044(20) 0.145(17) Uani 1 d U
C43 C -0.6235(18) 1.1245(21) 0.2415(13) 0.128(13) Uani 1 d U
H43A H -0.6461(122) 1.0856(52) 0.2364(44) 0.192 Uiso 1 calc R
H43B H -0.6464(123) 1.1403(51) 0.2683(18) 0.192 Uiso 1 calc R
H43C H -0.5772(18) 1.1128(99) 0.2442(58) 0.192 Uiso 1 calc R
O1 O -0.5818(16) 1.5300(16) 0.6258(11) 0.186(13) Uani 1 d .
O2 O -0.5079(19) 1.6416(19) 0.6384(13) 0.209(13) Uani 1 d U
O3 O -0.5970(25) 1.5735(24) 0.7129(16) 0.264(16) Uani 1 d U
O4 O -0.1528(14) 0.8089(14) 0.6689(9) 0.150 Uiso 1 d D
C44 C -0.2232(16) 0.8011(21) 0.6952(13) 0.150 Uiso 1 d D
H44A H -0.2328(63) 0.7542(21) 0.7034(92) 0.225 Uiso 1 calc R
H44B H -0.2555(21) 0.8216(143) 0.6776(40) 0.225 Uiso 1 calc R
H44C H -0.2263(50) 0.8226(142) 0.7215(55) 0.225 Uiso 1 calc R
O5 O -0.6975(15) 1.3080(14) 0.4912(9) 0.150 Uiso 1 d D
C45 C -0.7532(19) 1.2947(21) 0.4664(13) 0.150 Uiso 1 d D
H45A H -0.7603(114) 1.2472(24) 0.4693(90) 0.225 Uiso 1 calc R
H45B H -0.7404(74) 1.3118(146) 0.4356(24) 0.225 Uiso 1 calc R
H45C H -0.7945(46) 1.3168(137) 0.4784(72) 0.225 Uiso 1 calc R
O6 O 0.3267(14) 0.3821(14) 0.7169(9) 0.150 Uiso 1 d D
C46 C 0.2619(17) 0.4122(21) 0.7036(14) 0.150 Uiso 1 d D
H46C H 0.2259(40) 0.3805(65) 0.7133(94) 0.225 Uiso 1 calc R
H46D H 0.2682(53) 0.4229(150) 0.6719(16) 0.225 Uiso 1 calc R
H46E H 0.2503(90) 0.4524(91) 0.7172(87) 0.225 Uiso 1 calc R
O7 O -0.2488(14) 0.7370(14) 1.0823(9) 0.150 Uiso 1 d D
C47 C -0.2182(20) 0.7795(16) 1.1102(13) 0.150 Uiso 1 d D
H47A H -0.1709(42) 0.7860(132) 1.0982(62) 0.225 Uiso 1 calc R
H47B H -0.2228(144) 0.7572(76) 1.1400(27) 0.225 Uiso 1 calc R
H47C H -0.2414(106) 0.8223(61) 1.1101(86) 0.225 Uiso 1 calc R
O8 O -0.4316(14) 0.5298(14) 0.7581(9) 0.150 Uiso 1 d D
C48 C -0.3871(20) 0.5610(20) 0.7164(11) 0.150 Uiso 1 d D
H48C H -0.3847(133) 0.6086(32) 0.7170(49) 0.225 Uiso 1 calc R
H48D H -0.4061(88) 0.5532(138) 0.6911(12) 0.225 Uiso 1 calc R
H48E H -0.3423(48) 0.5413(116) 0.7145(54) 0.225 Uiso 1 calc R

loop_
_atom_type_symbol
_atom_type_description
_atom_type_scat_dispersion_real
_atom_type_scat_dispersion_imag
_atom_type_scat_source
C C 0.0033 0.0016 'International Tables Vol C Tables 4.2.6.8 and 6.1.1.4'
H H 0.0000 0.0000 'International Tables Vol C Tables 4.2.6.8 and 6.1.1.4'
N N 0.0061 0.0033 'International Tables Vol C Tables 4.2.6.8 and 6.1.1.4'
O O 0.0106 0.0060 'International Tables Vol C Tables 4.2.6.8 and 6.1.1.4'
U U -9.6767 9.6646 'International Tables Vol C Tables 4.2.6.8 and 6.1.1.4'
Cl Cl 0.1484 0.1585 'International Tables Vol C Tables 4.2.6.8 and 6.1.1.4'

loop_
_geom_angle_atom_site_label_1
_geom_angle_atom_site_label_2
_geom_angle_atom_site_label_3
_geom_angle
_geom_angle_site_symmetry_1
_geom_angle_site_symmetry_3
O9A U1A O8A 179.2(8) . .
O9A U1A O2A 88.9(8) . .
O8A U1A O2A 90.9(7) . .
O9A U1A O14A 89.1(8) . .
O8A U1A O14A 91.6(7) . .
O2A U1A O14A 136.8(7) . .
O9A U1A O3A 87.1(8) . .
O8A U1A O3A 92.1(8) . .
O2A U1A O3A 82.2(7) . .
O14A U1A O3A 140.7(6) . .
O9A U1A O4A 93.5(8) . .
O8A U1A O4A 86.4(7) . .
O2A U1A O4A 156.6(7) . .
O14A U1A O4A 66.6(5) . .
O3A U1A O4A 74.6(6) . .
O9A U1A O1A 95.8(8) . .
O8A U1A O1A 84.9(7) . .
O2A U1A O1A 72.5(7) . .
O14A U1A O1A 64.8(6) . .
O3A U1A O1A 154.4(6) . .
O4A U1A O1A 130.3(6) . .
O9A U1A U3A 82.8(6) . .
O8A U1A U3A 98.0(6) . .
O2A U1A U3A 108.3(5) . .
O14A U1A U3A 28.8(4) . .
O3A U1A U3A 165.2(5) . .
O4A U1A U3A 95.1(4) . .
O1A U1A U3A 38.5(4) . .
O9A U1A U3A 81.6(6) . 2_567
O8A U1A U3A 98.8(5) . 2_567
O2A U1A U3A 163.9(5) . 2_567
O14A U1A U3A 30.9(5) . 2_567
O3A U1A U3A 110.0(4) . 2_567
O4A U1A U3A 38.2(3) . 2_567
O1A U1A U3A 95.5(4) . 2_567
U3A U1A U3A 57.77(4) . 2_567
O9A U1A U2A 165.0(6) . .
O8A U1A U2A 14.3(5) . .
O2A U1A U2A 79.9(5) . .
O14A U1A U2A 105.8(5) . .
O3A U1A U2A 81.7(5) . .
O4A U1A U2A 92.9(4) . .
O1A U1A U2A 90.3(4) . .
U3A U1A U2A 110.00(4) . .
U3A U1A U2A 111.50(3) 2_567 .
O10A U2A O11A 179.2(9) . .
O10A U2A O6A 93.4(7) . .
O11A U2A O6A 87.0(7) . .
O10A U2A O7A 87.5(7) . .
O11A U2A O7A 93.3(7) . .
O6A U2A O7A 85.6(6) . .
O10A U2A O5A 87.7(7) . .
O11A U2A O5A 91.6(7) . .
O6A U2A O5A 85.5(6) . .
O7A U2A O5A 169.6(6) . .
O10A U2A O8A 89.9(8) . .
O11A U2A O8A 89.7(8) . .
O6A U2A O8A 176.5(7) . .
O7A U2A O8A 95.8(6) . .
O5A U2A O8A 93.4(6) . .
O10A U2A U1A 101.6(6) . .
O11A U2A U1A 78.0(6) . .
O6A U2A U1A 165.0(4) . .
O7A U2A U1A 95.3(5) . .
O5A U2A U1A 94.7(4) . .
O8A U2A U1A 11.8(5) . .
O12A U3A O13A 173.9(9) . .
O12A U3A O14A 90.3(8) . .
O13A U3A O14A 93.6(8) . .
O12A U3A O14A 94.9(8) . 2_567
O13A U3A O14A 90.9(8) . 2_567
O14A U3A O14A 66.6(7) . 2_567
O12A U3A O4A 87.7(7) . 2_567
O13A U3A O4A 93.0(7) . 2_567
O14A U3A O4A 132.9(6) . 2_567
O14A U3A O4A 66.7(6) 2_567 2_567
O12A U3A O1A 91.2(7) . .
O13A U3A O1A 86.1(7) . .
O14A U3A O1A 66.5(6) . .
O14A U3A O1A 132.7(6) 2_567 .
O4A U3A O1A 160.5(6) 2_567 .
O12A U3A N1A 84.9(9) . .
O13A U3A N1A 89.3(9) . .
O14A U3A N1A 147.1(7) . .
O14A U3A N1A 146.1(7) 2_567 .
O4A U3A N1A 79.4(7) 2_567 .
O1A U3A N1A 81.1(7) . .
O12A U3A U3A 93.2(6) . 2_567
O13A U3A U3A 92.7(7) . 2_567
O14A U3A U3A 34.0(4) . 2_567
O14A U3A U3A 32.6(4) 2_567 2_567
O4A U3A U3A 99.2(4) 2_567 2_567
O1A U3A U3A 100.3(5) . 2_567
N1A U3A U3A 177.6(6) . 2_567
O12A U3A U1A 100.6(5) . .
O13A U3A U1A 80.7(6) . .
O14A U3A U1A 29.2(4) . .
O14A U3A U1A 93.0(4) 2_567 .
O4A U3A U1A 158.8(4) 2_567 .
O1A U3A U1A 39.9(5) . .
N1A U3A U1A 120.4(5) . .
U3A U3A U1A 61.30(4) 2_567 .
O12A U3A U1A 82.5(5) . 2_567
O13A U3A U1A 101.9(6) . 2_567
O14A U3A U1A 94.0(4) . 2_567
O14A U3A U1A 30.1(4) 2_567 2_567
O4A U3A U1A 39.1(4) 2_567 2_567
O1A U3A U1A 159.6(4) . 2_567
N1A U3A U1A 117.4(5) . 2_567
U3A U3A U1A 60.93(3) 2_567 2_567
U1A U3A U1A 122.23(4) . 2_567
C1A O1A U3A 133.3(14) . .
C1A O1A U1A 124.9(13) . .
U3A O1A U1A 101.5(7) . .
C16A O2A U1A 133.8(16) . .
C30A O3A U1A 139.1(15) . .
C44A O4A U3A 131.8(12) . 2_567
C44A O4A U1A 125.5(11) . .
U3A O4A U1A 102.7(5) 2_567 .
C58A O5A U2A 121.8(13) . .
C72A O6A U2A 126.8(12) . .
C86A O7A U2A 121.7(13) . .
U1A O8A U2A 154.0(10) . .
U3A O14A U1A 122.0(7) . .
U3A O14A U3A 113.4(7) . 2_567
U1A O14A U3A 119.0(8) . 2_567
C38 N1A U3A 156.0(34) . .
C2A C1A C6A 120.0 . .
C2A C1A O1A 120.2(16) . .
C6A C1A O1A 119.2(16) . .
C1A C2A C3A 120.0 . .
C1A C2A C98A 119.1(18) . .
C3A C2A C98A 120.9(18) . .
C4A C3A C2A 120.0 . .
C3A C4A C5A 120.0 . .
C3A C4A C7A 118.1(19) . .
C5A C4A C7A 121.6(19) . .
C6A C5A C4A 120.0 . .
C5A C6A C1A 120.0 . .
C5A C6A C14A 116.7(18) . .
C1A C6A C14A 123.1(18) . .
C4A C7A C8A 116.1(28) . .
C9A C8A C13A 120.0 . .
C9A C8A C7A 121.2(30) . .
C13A C8A C7A 118.7(30) . .
C8A C9A C10A 120.0 . .
C11A C10A C9A 120.0 . .
C10A C11A C12A 120.0 . .
C11A C12A C13A 120.0 . .
C12A C13A C8A 120.0 . .
C6A C14A C15A 114.5(22) . .
C16A C15A C20A 120.0 . .
C16A C15A C14A 118.3(20) . .
C20A C15A C14A 121.6(20) . .
O2A C16A C17A 121.9(19) . .
O2A C16A C15A 117.8(19) . .
C17A C16A C15A 120.0 . .
C18A C17A C16A 120.0 . .
C18A C17A C28A 115.0(20) . .
C16A C17A C28A 124.7(20) . .
C17A C18A C19A 120.0 . .
C18A C19A C20A 120.0 . .
C18A C19A C21A 119.8(27) . .
C20A C19A C21A 119.0(27) . .
C19A C20A C15A 120.0 . .
C22A C21A C19A 110.0(33) . .
C23A C22A C27A 120.0 . .
C23A C22A C21A 123.0(40) . .
C27A C22A C21A 117.0(40) . .
C24A C23A C22A 120.0 . .
C23A C24A C25A 120.0 . .
C26A C25A C24A 120.0 . .
C27A C26A C25A 120.0 . .
C26A C27A C22A 120.0 . .
C29A C28A C17A 114.8(22) . .
C30A C29A C34A 120.0 . .
C30A C29A C28A 123.8(20) . .
C34A C29A C28A 116.0(20) . .
O3A C30A C29A 119.2(18) . .
O3A C30A C31A 120.8(18) . .
C29A C30A C31A 120.0 . .
C32A C31A C30A 120.0 . .
C32A C31A C42A 120.2(18) . .
C30A C31A C42A 119.6(18) . .
C31A C32A C33A 120.0 . .
C34A C33A C32A 120.0 . .
C34A C33A C35A 122.6(22) . .
C32A C33A C35A 117.2(22) . .
C33A C34A C29A 120.0 . .
C36A C35A C33A 118.9(35) . .
C37A C36A C41A 120.0 . .
C37A C36A C35A 116.4(41) . .
C41A C36A C35A 121.2(41) . .
C38A C37A C36A 120.0 . .
C39A C38A C37A 120.0 . .
C38A C39A C40A 120.00(6) . .
C41A C40A C39A 120.0 . .
C40A C41A C36A 120.0 . .
C43A C42A C31A 112.2(20) . .
C44A C43A C48A 120.0 . .
C44A C43A C42A 124.9(16) . .
C48A C43A C42A 114.8(16) . .
O4A C44A C43A 118.4(15) . .
O4A C44A C45A 121.4(15) . .
C43A C44A C45A 120.0 . .
C44A C45A C46A 120.0 . .
C44A C45A C56A 118.8(14) . .
C46A C45A C56A 121.1(14) . .
C47A C46A C45A 120.0 . .
C46A C47A C48A 120.0 . .
C46A C47A C49A 118.1(15) . .
C48A C47A C49A 121.7(15) . .
C47A C48A C43A 120.0 . .
C50A C49A C47A 112.7(21) . .
C51A C50A C55A 120.0 . .
C51A C50A C49A 119.1(20) . .
C55A C50A C49A 120.7(20) . .
C50A C51A C52A 120.0 . .
C53A C52A C51A 120.0 . .
C54A C53A C52A 120.0 . .
C55A C54A C53A 120.0 . .
C54A C55A C50A 120.0 . .
C45A C56A C57A 120.6(19) . .
C58A C57A C62A 120.0 . .
C58A C57A C56A 122.4(14) . .
C62A C57A C56A 117.3(14) . .
O5A C58A C59A 123.1(13) . .
O5A C58A C57A 116.8(13) . .
C59A C58A C57A 120.0 . .
C58A C59A C60A 120.0 . .
C58A C59A C70A 120.9(14) . .
C60A C59A C70A 119.1(15) . .
C59A C60A C61A 120.0 . .
C62A C61A C60A 120.0 . .
C62A C61A C63A 120.2(16) . .
C60A C61A C63A 119.7(16) . .
C61A C62A C57A 120.0 . .
C64A C63A C61A 114.8(22) . .
C65A C64A C69A 120.0 . .
C65A C64A C63A 117.0(27) . .
C69A C64A C63A 123.0(27) . .
C66A C65A C64A 120.0 . .
C67A C66A C65A 120.0 . .
C66A C67A C68A 120.0 . .
C67A C68A C69A 120.0 . .
C68A C69A C64A 120.0 . .
C59A C70A C71A 120.1(19) . .
C72A C71A C76A 120.0 . .
C72A C71A C70A 121.2(15) . .
C76A C71A C70A 118.7(15) . .
O6A C72A C71A 117.0(14) . .
O6A C72A C73A 122.9(14) . .
C71A C72A C73A 120.0 . .
C74A C73A C72A 120.0 . .
C74A C73A C84A 121.9(16) . .
C72A C73A C84A 117.8(16) . .
C73A C74A C75A 120.0 . .
C76A C75A C74A 120.0 . .
C76A C75A C77A 124.7(16) . .
C74A C75A C77A 115.3(16) . .
C75A C76A C71A 120.0 . .
C78A C77A C75A 111.8(33) . .
C79A C78A C83A 120.0 . .
C79A C78A C77A 116.2(51) . .
C83A C78A C77A 123.5(51) . .
C80A C79A C78A 120.0 . .
C79A C80A C81A 120.0 . .
C82A C81A C80A 120.0 . .
C83A C82A C81A 120.0 . .
C82A C83A C78A 120.0 . .
C85A C84A C73A 114.3(20) . .
C86A C85A C90A 120.0 . .
C86A C85A C84A 124.1(18) . .
C90A C85A C84A 115.8(18) . .
C85A C86A C87A 120.0 . .
C85A C86A O7A 118.0(16) . .
C87A C86A O7A 121.8(16) . .
C86A C87A C88A 120.0 . .
C86A C87A C98A 119.2(19) . .
C88A C87A C98A 120.8(19) . .
C89A C88A C87A 120.0 . .
C88A C89A C90A 120.0 . .
C88A C89A C91A 118.7(27) . .
C90A C89A C91A 120.5(27) . .
C89A C90A C85A 120.0 . .
C92A C91A C89A 115.3(40) . .
C93A C92A C97A 120.0 . .
C93A C92A C91A 114.1(38) . .
C97A C92A C91A 125.9(38) . .
C92A C93A C94A 120.0 . .
C93A C94A C95A 120.0 . .
C96A C95A C94A 120.0 . .
C95A C96A C97A 120.0 . .
C96A C97A C92A 120.0 . .
C87A C98A C2A 116.4(24) . .
N1A C38 C39 175.4(51) . .
O9B U1B O8B 179.0(8) . .
O9B U1B O14B 88.8(9) . .
O8B U1B O14B 91.7(8) . .
O9B U1B O2B 87.7(8) . .
O8B U1B O2B 91.3(7) . .
O14B U1B O2B 140.0(6) . .
O9B U1B O3B 89.2(8) . .
O8B U1B O3B 91.0(8) . .
O14B U1B O3B 139.1(6) . .
O2B U1B O3B 80.7(6) . .
O9B U1B O1B 93.9(7) . .
O8B U1B O1B 85.4(6) . .
O14B U1B O1B 65.7(6) . .
O2B U1B O1B 74.8(6) . .
O3B U1B O1B 155.1(6) . .
O9B U1B O4B 94.7(7) . .
O8B U1B O4B 86.3(6) . .
O14B U1B O4B 64.4(7) . .
O2B U1B O4B 155.5(7) . .
O3B U1B O4B 75.1(7) . .
O1B U1B O4B 129.1(6) . .
O9B U1B U3B 83.4(7) . .
O8B U1B U3B 97.5(5) . .
O14B U1B U3B 29.0(4) . .
O2B U1B U3B 165.7(5) . .
O3B U1B U3B 110.3(5) . .
O1B U1B U3B 94.6(4) . .
O4B U1B U3B 37.3(5) . .
O9B U1B U3B 82.9(7) . 2_476
O8B U1B U3B 97.1(6) . 2_476
O14B U1B U3B 30.4(4) . 2_476
O2B U1B U3B 109.8(4) . 2_476
O3B U1B U3B 166.5(5) . 2_476
O1B U1B U3B 37.2(4) . 2_476
O4B U1B U3B 94.7(5) . 2_476
U3B U1B U3B 58.10(3) . 2_476
O9B U1B U2B 163.9(7) . .
O8B U1B U2B 15.6(6) . .
O14B U1B U2B 107.3(5) . .
O2B U1B U2B 79.5(5) . .
O3B U1B U2B 79.2(5) . .
O1B U1B U2B 92.1(4) . .
O4B U1B U2B 93.0(4) . .
U3B U1B U2B 111.07(3) . .
U3B U1B U2B 110.54(3) 2_476 .
O11B U2B O10B 179.5(9) . .
O11B U2B O6B 87.3(8) . .
O10B U2B O6B 92.2(8) . .
O11B U2B O5B 92.7(8) . .
O10B U2B O5B 87.3(7) . .
O6B U2B O5B 83.9(7) . .
O11B U2B O7B 90.4(7) . .
O10B U2B O7B 89.5(7) . .
O6B U2B O7B 85.5(7) . .
O5B U2B O7B 168.8(6) . .
O11B U2B O8B 91.1(7) . .
O10B U2B O8B 89.4(7) . .
O6B U2B O8B 178.0(7) . .
O5B U2B O8B 94.9(6) . .
O7B U2B O8B 95.7(6) . .
O11B U2B U1B 78.8(6) . .
O10B U2B U1B 101.7(6) . .
O6B U2B U1B 166.0(6) . .
O5B U2B U1B 95.3(5) . .
O7B U2B U1B 95.8(4) . .
O8B U2B U1B 12.3(4) . .
O13B U3B O12B 174.2(8) . .
O13B U3B O14B 92.0(8) . .
O12B U3B O14B 92.4(7) . .
O13B U3B O14B 92.4(8) . 2_476
O12B U3B O14B 92.7(8) . 2_476
O14B U3B O14B 68.6(9) . 2_476
O13B U3B O4B 86.2(7) . .
O12B U3B O4B 92.1(8) . .
O14B U3B O4B 65.9(6) . .
O14B U3B O4B 134.4(6) 2_476 .
O13B U3B O1B 92.8(7) . 2_476
O12B U3B O1B 86.7(7) . 2_476
O14B U3B O1B 134.7(6) . 2_476
O14B U3B O1B 66.1(6) 2_476 2_476
O4B U3B O1B 159.4(6) . 2_476
O13B U3B N1B 88.2(8) . .
O12B U3B N1B 86.0(8) . .
O14B U3B N1B 146.6(8) . .
O14B U3B N1B 144.8(8) 2_476 .
O4B U3B N1B 80.7(7) . .
O1B U3B N1B 78.7(7) 2_476 .
O13B U3B U3B 92.6(5) . 2_476
O12B U3B U3B 93.1(6) . 2_476
O14B U3B U3B 34.8(5) . 2_476
O14B U3B U3B 33.9(5) 2_476 2_476
O4B U3B U3B 100.6(4) . 2_476
O1B U3B U3B 100.0(4) 2_476 2_476
N1B U3B U3B 178.4(6) . 2_476
O13B U3B U1B 81.2(6) . .
O12B U3B U1B 101.1(6) . .
O14B U3B U1B 27.5(5) . .
O14B U3B U1B 94.4(5) 2_476 .
O4B U3B U1B 40.4(4) . .
O1B U3B U1B 159.5(4) 2_476 .
N1B U3B U1B 120.4(6) . .
U3B U3B U1B 61.07(3) 2_476 .
O13B U3B U1B 101.4(6) . 2_476
O12B U3B U1B 81.9(7) . 2_476
O14B U3B U1B 95.0(5) . 2_476
O14B U3B U1B 28.1(5) 2_476 2_476
O4B U3B U1B 159.9(4) . 2_476
O1B U3B U1B 39.9(4) 2_476 2_476
N1B U3B U1B 117.7(6) . 2_476
U3B U3B U1B 60.83(4) 2_476 2_476
U1B U3B U1B 121.90(3) . 2_476
C1B O1B U3B 136.3(13) . 2_476
C1B O1B U1B 120.8(13) . .
U3B O1B U1B 102.8(5) 2_476 .
C16B O2B U1B 136.3(13) . .
C30B O3B U1B 135.1(16) . .
C44B O4B U3B 137.0(14) . .
C44B O4B U1B 120.7(15) . .
U3B O4B U1B 102.3(7) . .
C58B O5B U2B 122.2(15) . .
C72B O6B U2B 133.0(17) . .
C86B O7B U2B 119.2(12) . .
U1B O8B U2B 152.1(10) . .
U1B O14B U3B 123.4(8) . .
U1B O14B U3B 121.4(8) . 2_476
U3B O14B U3B 111.4(9) . 2_476
C40 N1B U3B 160.6(42) . .
C2B C1B C6B 120.0 . .
C2B C1B O1B 119.0(13) . .
C6B C1B O1B 120.4(13) . .
C1B C2B C3B 120.0 . .
C1B C2B C98B 120.9(14) . .
C3B C2B C98B 118.9(14) . .
C2B C3B C4B 120.0 . .
C5B C4B C3B 120.0 . .
C5B C4B C7B 119.2(14) . .
C3B C4B C7B 120.4(14) . .
C6B C5B C4B 120.0 . .
C5B C6B C1B 120.0 . .
C5B C6B C14B 117.0(14) . .
C1B C6B C14B 122.6(14) . .
C8B C7B C4B 114.1(20) . .
C9B C8B C13B 120.0 . .
C9B C8B C7B 120.2(16) . .
C13B C8B C7B 119.6(16) . .
C10B C9B C8B 120.0 . .
C11B C10B C9B 120.0 . .
C10B C11B C12B 120.0 . .
C11B C12B C13B 120.0 . .
C12B C13B C8B 120.0 . .
C15B C14B C6B 114.1(19) . .
C16B C15B C20B 120.0 . .
C16B C15B C14B 120.0(17) . .
C20B C15B C14B 120.0(17) . .
O2B C16B C17B 121.5(16) . .
O2B C16B C15B 118.3(16) . .
C17B C16B C15B 120.0 . .
C16B C17B C18B 120.0 . .
C16B C17B C28B 119.0(19) . .
C18B C17B C28B 120.4(19) . .
C19B C18B C17B 120.0 . .
C20B C19B C18B 120.0 . .
C20B C19B C21B 121.5(20) . .
C18B C19B C21B 118.4(20) . .
C19B C20B C15B 120.0 . .
C22B C21B C19B 111.5(28) . .
C23B C22B C27B 120.0 . .
C23B C22B C21B 121.4(30) . .
C27B C22B C21B 118.6(30) . .
C22B C23B C24B 120.0 . .
C25B C24B C23B 120.0 . .
C26B C25B C24B 120.0 . .
C25B C26B C27B 120.0 . .
C26B C27B C22B 120.0 . .
C29B C28B C17B 115.0(25) . .
C30B C29B C34B 120.0 . .
C30B C29B C28B 120.2(22) . .
C34B C29B C28B 119.2(22) . .
O3B C30B C29B 119.6(20) . .
O3B C30B C31B 120.3(20) . .
C29B C30B C31B 120.0 . .
C32B C31B C30B 120.0 . .
C32B C31B C42B 120.4(20) . .
C30B C31B C42B 119.6(20) . .
C31B C32B C33B 120.0 . .
C34B C33B C32B 120.0 . .
C34B C33B C35B 118.1(24) . .
C32B C33B C35B 121.9(24) . .
C33B C34B C29B 120.0 . .
C36B C35B C33B 111.4(31) . .
C37B C36B C41B 120.0 . .
C37B C36B C35B 121.8(31) . .
C41B C36B C35B 117.6(31) . .
C38B C37B C36B 120.0 . .
C39B C38B C37B 120.0 . .
C40B C39B C38B 120.0 . .
C39B C40B C41B 120.0 . .
C40B C41B C36B 120.0 . .
C43B C42B C31B 113.1(21) . .
C44B C43B C48B 120.0 . .
C44B C43B C42B 121.3(18) . .
C48B C43B C42B 118.5(18) . .
O4B C44B C45B 120.1(16) . .
O4B C44B C43B 119.0(16) . .
C45B C44B C43B 120.0 . .
C44B C45B C46B 120.0 . .
C44B C45B C56B 118.2(17) . .
C46B C45B C56B 121.7(17) . .
C47B C46B C45B 120.0 . .
C48B C47B C46B 120.0 . .
C48B C47B C49B 117.8(21) . .
C46B C47B C49B 122.0(21) . .
C47B C48B C43B 120.0 . .
C50B C49B C47B 118.0(35) . .
C51B C50B C55B 120.00(5) . .
C51B C50B C49B 119.3(43) . .
C55B C50B C49B 120.7(43) . .
C52B C51B C50B 120.00(5) . .
C51B C52B C53B 120.0 . .
C54B C53B C52B 120.0 . .
C53B C54B C55B 120.0 . .
C54B C55B C50B 120.0 . .
C45B C56B C57B 117.2(21) . .
C58B C57B C62B 120.0 . .
C58B C57B C56B 118.6(17) . .
C62B C57B C56B 121.1(17) . .
O5B C58B C57B 120.6(17) . .
O5B C58B C59B 119.3(17) . .
C57B C58B C59B 120.0 . .
C60B C59B C58B 120.0 . .
C60B C59B C70B 113.9(19) . .
C58B C59B C70B 126.1(19) . .
C61B C60B C59B 120.0 . .
C62B C61B C60B 120.0 . .
C62B C61B C63B 119.7(19) . .
C60B C61B C63B 120.3(19) . .
C61B C62B C57B 120.0 . .
C64B C63B C61B 115.8(24) . .
C65B C64B C69B 120.0 . .
C65B C64B C63B 119.1(25) . .
C69B C64B C63B 120.9(25) . .
C66B C65B C64B 120.0 . .
C65B C66B C67B 120.0 . .
C66B C67B C68B 120.0 . .
C69B C68B C67B 120.0 . .
C68B C69B C64B 120.0 . .
C59B C70B C71B 115.7(25) . .
C72B C71B C76B 120.0 . .
C72B C71B C70B 119.3(20) . .
C76B C71B C70B 120.5(20) . .
C73B C72B C71B 120.0 . .
C73B C72B O6B 118.9(17) . .
C71B C72B O6B 121.0(17) . .
C74B C73B C72B 120.0 . .
C74B C73B C84B 118.9(17) . .
C72B C73B C84B 120.9(17) . .
C73B C74B C75B 120.0 . .
C74B C75B C76B 120.0 . .
C74B C75B C77B 118.8(6) . .
C76B C75B C77B 118.6(6) . .
C75B C76B C71B 120.0 . .
C78B C77B C75B 111.4(8) . .
C79B C78B C83B 120.0 . .
C79B C78B C77B 120.5(6) . .
C83B C78B C77B 119.3(6) . .
C78B C79B C80B 120.0 . .
C81B C80B C79B 120.0 . .
C82B C81B C80B 120.0 . .
C81B C82B C83B 120.0 . .
C82B C83B C78B 120.0 . .
C85B C84B C73B 121.3(21) . .
C86B C85B C90B 120.0 . .
C86B C85B C84B 123.9(17) . .
C90B C85B C84B 116.0(17) . .
C85B C86B C87B 120.0 . .
C85B C86B O7B 120.4(15) . .
C87B C86B O7B 119.5(15) . .
C86B C87B C88B 120.0 . .
C86B C87B C98B 120.1(16) . .
C88B C87B C98B 119.9(16) . .
C89B C88B C87B 120.0 . .
C88B C89B C90B 120.0 . .
C88B C89B C91B 117.3(17) . .
C90B C89B C91B 122.7(17) . .
C89B C90B C85B 120.0 . .
C92C C91B C92B 27.8(39) . .
C92C C91B C89B 118.4(32) . .
C92B C91B C89B 101.2(23) . .
C92C C92B C93B 115.8(57) . .
C92C C92B C97B 74.4(23) . .
C93B C92B C97B 120.0 . .
C92C C92B C91B 68.1(52) . .
C93B C92B C91B 122.9(26) . .
C97B C92B C91B 115.7(26) . .
C92C C92B C93C 54.1(54) . .
C93B C92B C93C 61.8(31) . .
C97B C92B C93C 99.7(30) . .
C91B C92B C93C 98.1(32) . .
C92B C93B C94B 120.0 . .
C92B C93B C93C 68.4(27) . .
C94B C93B C93C 96.4(29) . .
C92B C93B C92C 21.6(24) . .
C94B C93B C92C 116.3(20) . .
C93C C93B C92C 46.8(21) . .
C95B C94B C93B 120.0 . .
C95B C94B C95C 28.1(30) . .
C93B C94B C95C 108.8(28) . .
C95B C94B C94C 77.1(27) . .
C93B C94B C94C 83.9(26) . .
C95C C94B C94C 49.0(22) . .
C95C C95B C94B 92.1(67) . .
C95C C95B C96B 74.4(24) . .
C94B C95B C96B 120.0 . .
C95C C95B C94C 32.8(68) . .
C94B C95B C94C 59.4(29) . .
C96B C95B C94C 93.5(28) . .
C97B C96B C95B 120.0 . .
C97B C96B C95C 111.9(38) . .
C95B C96B C95C 31.6(44) . .
C96B C97B C92B 120.0 . .
C96B C97B C92C 126.1(34) . .
C92B C97B C92C 31.6(43) . .
C92B C92C C93C 99.7(89) . .
C92B C92C C97B 74.0(22) . .
C93C C92C C97B 116.3(59) . .
C92B C92C C91B 84.0(69) . .
C93C C92C C91B 119.1(43) . .
C97B C92C C91B 122.9(51) . .
C92B C92C C93B 42.5(49) . .
C93C C92C C93B 57.2(50) . .
C97B C92C C93B 94.8(43) . .
C91B C92C C93B 103.3(53) . .
C92C C93C C94C 122.1(73) . .
C92C C93C C93B 76.0(59) . .
C94C C93C C93B 89.0(61) . .
C92C C93C C92B 26.2(45) . .
C94C C93C C92B 113.8(61) . .
C93B C93C C92B 49.8(24) . .
C95C C94C C93C 115.1(77) . .
C95C C94C C94B 60.7(55) . .
C93C C94C C94B 90.6(61) . .
C95C C94C C95B 17.2(48) . .
C93C C94C C95B 110.5(58) . .
C94B C94C C95B 43.6(19) . .
C95B C95C C94C 130.0(100) . .
C95B C95C C96B 74.0(23) . .
C94C C95C C96B 125.7(70) . .
C95B C95C C94B 59.7(69) . .
C94C C95C C94B 70.3(57) . .
C96B C95C C94B 106.5(57) . .
C87B C98B C2B 121.6(19) . .
N1B C40 C41 172.2(53) . .
C3 N1 C1 107.0(29) . .
C3 N1 C5 108.4(29) . .
C1 N1 C5 108.1(26) . .
C6 N2 C4 108.0(24) . .
C6 N2 C2 107.4(22) . .
C4 N2 C2 108.3(21) . .
C9 N3 C7 109.5(32) . .
C9 N3 C11 106.1(32) . .
C7 N3 C11 106.7(32) . .
C8 N4 C12 108.5(28) . .
C8 N4 C10 109.7(28) . .
C12 N4 C10 108.2(26) . .
C13 N5 C15 109.8(31) . .
C13 N5 C17 107.2(28) . .
C15 N5 C17 108.8(31) . .
C16 N6 C18 108.9(24) . .
C16 N6 C14 111.1(25) . .
C18 N6 C14 107.5(25) . .
C21 N7 C19 107.7(39) . .
C21 N7 C23 109.0(37) . .
C19 N7 C23 110.5(38) . .
C22 N8 C24 109.6(32) . .
C22 N8 C20 108.4(31) . .
C24 N8 C20 107.9(30) . .
C25 N9 C29 104.9(46) . .
C25 N9 C27 111.8(42) . .
C29 N9 C27 115.5(35) . .
C26 N10 C28 114.6(31) . .
C26 N10 C30 107.8(28) . .
C28 N10 C30 109.9(27) . .
C35 N11 C33 111.0(24) . .
C35 N11 C31 106.2(23) . .
C33 N11 C31 106.1(23) . .
C34 N12 C36 111.6(32) . .
C34 N12 C32 111.1(32) . .
C36 N12 C32 102.0(26) . .
C2 C1 N1 113.6(27) . .
C1 C2 N2 108.8(26) . .
N1 C3 C4 113.8(29) . .
N2 C4 C3 105.5(23) . .
C6 C5 N1 110.5(32) . .
C5 C6 N2 113.0(30) . .
N3 C7 C8 110.9(33) . .
N4 C8 C7 111.9(30) . .
N3 C9 C10 113.9(30) . .
N4 C10 C9 106.8(28) . .
C12 C11 N3 110.1(32) . .
N4 C12 C11 111.0(29) . .
N5 C13 C14 112.5(29) . .
N6 C14 C13 107.3(25) . .
N5 C15 C16 112.1(30) . .
N6 C16 C15 107.8(30) . .
N5 C17 C18 107.4(27) . .
N6 C18 C17 111.5(25) . .
N7 C19 C20 112.3(40) . .
C19 C20 N8 107.4(36) . .
N7 C21 C22 110.3(34) . .
N8 C22 C21 110.9(31) . .
N7 C23 C24 104.5(33) . .
N8 C24 C23 114.3(35) . .
N9 C25 C26 114.0(38) . .
N10 C26 C25 101.3(32) . .
N9 C27 C28 107.5(30) . .
N10 C28 C27 107.9(28) . .
N9 C29 C30 108.2(30) . .
N10 C30 C29 108.4(30) . .
C32 C31 N11 111.8(26) . .
C31 C32 N12 110.9(24) . .
N11 C33 C34 105.4(27) . .
N12 C34 C33 117.3(31) . .
N11 C35 C36 109.8(25) . .
N12 C36 C35 109.1(28) . .
Cl3 C37 Cl2 103.1(19) . .
Cl3 C37 Cl1 100.6(27) . .
Cl2 C37 Cl1 104.0(28) . .
N13 C42 C43 172.2(59) . .

loop_
_geom_bond_atom_site_label_1
_geom_bond_atom_site_label_2
_geom_bond_distance
_geom_bond_site_symmetry_2
U1A O9A 1.82(2) .
U1A O8A 1.90(2) .
U1A O2A 2.19(2) .
U1A O14A 2.20(2) .
U1A O3A 2.21(2) .
U1A O4A 2.49(2) .
U1A O1A 2.51(2) .
U1A U3A 3.830(2) .
U1A U3A 3.8438(15) 2_567
U1A U2A 4.096(2) .
U2A O10A 1.78(2) .
U2A O11A 1.83(2) .
U2A O6A 2.22(2) .
U2A O7A 2.28(2) .
U2A O5A 2.28(2) .
U2A O8A 2.30(2) .
U3A O12A 1.73(2) .
U3A O13A 1.75(2) .
U3A O14A 2.18(2) .
U3A O14A 2.26(2) 2_567
U3A O4A 2.436(15) 2_567
U3A O1A 2.44(2) .
U3A N1A 2.56(3) .
U3A U3A 3.707(2) 2_567
U3A U1A 3.8437(15) 2_567
O1A C1A 1.41(2) .
O2A C16A 1.34(2) .
O3A C30A 1.29(2) .
O4A C44A 1.36(2) .
O4A U3A 2.436(15) 2_567
O5A C58A 1.37(2) .
O6A C72A 1.37(2) .
O7A C86A 1.40(2) .
O14A U3A 2.26(2) 2_567
O14A U1A 2.20(2) 2_567
N1A C38 1.14(5) .
C1A C2A 1.39 .
C1A C6A 1.39 .
C2A C3A 1.39 .
C2A C98A 1.56(3) .
C3A C4A 1.39 .
C4A C5A 1.39 .
C4A C7A 1.52(3) .
C5A C6A 1.39 .
C6A C14A 1.50(3) .
C7A C8A 1.57(4) .
C8A C9A 1.39 .
C8A C13A 1.39 .
C9A C10A 1.39 .
C10A C11A 1.39 .
C11A C12A 1.39 .
C12A C13A 1.39 .
C14A C15A 1.54(3) .
C15A C16A 1.39 .
C15A C20A 1.39 .
C16A C17A 1.39 .
C17A C18A 1.39 .
C17A C28A 1.54(3) .
C18A C19A 1.39 .
C19A C20A 1.39 .
C19A C21A 1.53(4) .
C21A C22A 1.45(5) .
C22A C23A 1.39 .
C22A C27A 1.39 .
C23A C24A 1.39 .
C24A C25A 1.39 .
C25A C26A 1.39 .
C26A C27A 1.39 .
C28A C29A 1.47(3) .
C29A C30A 1.39 .
C29A C34A 1.39 .
C30A C31A 1.39 .
C31A C32A 1.39 .
C31A C42A 1.55(3) .
C32A C33A 1.39 .
C33A C34A 1.39 .
C33A C35A 1.55(4) .
C35A C36A 1.51(5) .
C36A C37A 1.39 .
C36A C41A 1.39 .
C37A C38A 1.39 .
C38A C39A 1.39 .
C39A C40A 1.39 .
C40A C41A 1.39 .
C42A C43A 1.53(3) .
C43A C44A 1.39 .
C43A C48A 1.39 .
C44A C45A 1.39 .
C45A C46A 1.39 .
C45A C56A 1.48(3) .
C46A C47A 1.39 .
C47A C48A 1.39 .
C47A C49A 1.58(3) .
C49A C50A 1.48(3) .
C50A C51A 1.39 .
C50A C55A 1.39 .
C51A C52A 1.39 .
C52A C53A 1.39 .
C53A C54A 1.39 .
C54A C55A 1.39 .
C56A C57A 1.53(3) .
C57A C58A 1.39 .
C57A C62A 1.39 .
C58A C59A 1.39 .
C59A C60A 1.39 .
C59A C70A 1.51(3) .
C60A C61A 1.39 .
C61A C62A 1.39 .
C61A C63A 1.60(3) .
C63A C64A 1.47(3) .
C64A C65A 1.39 .
C64A C69A 1.39 .
C65A C66A 1.39 .
C66A C67A 1.39 .
C67A C68A 1.39 .
C68A C69A 1.39 .
C70A C71A 1.52(3) .
C71A C72A 1.39 .
C71A C76A 1.39 .
C72A C73A 1.39 .
C73A C74A 1.39 .
C73A C84A 1.58(3) .
C74A C75A 1.39 .
C75A C76A 1.39 .
C75A C77A 1.57(3) .
C77A C78A 1.50(6) .
C78A C79A 1.39 .
C78A C83A 1.39 .
C79A C80A 1.39 .
C80A C81A 1.39 .
C81A C82A 1.39 .
C82A C83A 1.39 .
C84A C85A 1.52(3) .
C85A C86A 1.39 .
C85A C90A 1.39 .
C86A C87A 1.39 .
C87A C88A 1.39 .
C87A C98A 1.53(3) .
C88A C89A 1.39 .
C89A C90A 1.39 .
C89A C91A 1.62(5) .
C91A C92A 1.48(6) .
C92A C93A 1.39 .
C92A C97A 1.39 .
C93A C94A 1.39 .
C94A C95A 1.39 .
C95A C96A 1.39 .
C96A C97A 1.39 .
C38 C39 1.49(6) .
U1B O9B 1.81(2) .
U1B O8B 1.86(2) .
U1B O14B 2.12(2) .
U1B O2B 2.18(2) .
U1B O3B 2.19(2) .
U1B O1B 2.53(2) .
U1B O4B 2.54(2) .
U1B U3B 3.832(2) .
U1B U3B 3.841(2) 2_476
U1B U2B 4.085(2) .
U2B O11B 1.76(2) .
U2B O10B 1.771(14) .
U2B O6B 2.12(3) .
U2B O5B 2.26(2) .
U2B O7B 2.27(2) .
U2B O8B 2.35(2) .
U3B O13B 1.77(2) .
U3B O12B 1.80(2) .
U3B O14B 2.23(2) .
U3B O14B 2.28(2) 2_476
U3B O4B 2.38(2) .
U3B O1B 2.38(2) 2_476
U3B N1B 2.43(2) .
U3B U3B 3.726(2) 2_476
U3B U1B 3.841(2) 2_476
O1B C1B 1.40(2) .
O1B U3B 2.38(2) 2_476
O2B C16B 1.34(2) .
O3B C30B 1.33(2) .
O4B C44B 1.38(2) .
O5B C58B 1.37(2) .
O6B C72B 1.42(3) .
O7B C86B 1.39(2) .
O14B U3B 2.28(2) 2_476
N1B C40 0.93(5) .
C1B C2B 1.39 .
C1B C6B 1.39 .
C2B C3B 1.39 .
C2B C98B 1.51(3) .
C3B C4B 1.39 .
C4B C5B 1.39 .
C4B C7B 1.57(3) .
C5B C6B 1.39 .
C6B C14B 1.55(3) .
C7B C8B 1.47(3) .
C8B C9B 1.39 .
C8B C13B 1.39 .
C9B C10B 1.39 .
C10B C11B 1.39 .
C11B C12B 1.39 .
C12B C13B 1.39 .
C14B C15B 1.50(3) .
C15B C16B 1.39 .
C15B C20B 1.39 .
C16B C17B 1.39 .
C17B C18B 1.39 .
C17B C28B 1.54(4) .
C18B C19B 1.39 .
C19B C20B 1.39 .
C19B C21B 1.53(3) .
C21B C22B 1.49(4) .
C22B C23B 1.39 .
C22B C27B 1.39 .
C23B C24B 1.39 .
C24B C25B 1.39 .
C25B C26B 1.39 .
C26B C27B 1.39 .
C28B C29B 1.50(4) .
C29B C30B 1.39 .
C29B C34B 1.39 .
C30B C31B 1.39 .
C31B C32B 1.39 .
C31B C42B 1.55(3) .
C32B C33B 1.39 .
C33B C34B 1.39 .
C33B C35B 1.53(4) .
C35B C36B 1.49(5) .
C36B C37B 1.39 .
C36B C41B 1.39 .
C37B C38B 1.39 .
C38B C39B 1.39 .
C39B C40B 1.39 .
C40B C41B 1.39 .
C42B C43B 1.54(3) .
C43B C44B 1.39 .
C43B C48B 1.39 .
C44B C45B 1.39 .
C45B C46B 1.39 .
C45B C56B 1.52(3) .
C46B C47B 1.39 .
C47B C48B 1.39 .
C47B C49B 1.57(3) .
C49B C50B 1.49(5) .
C50B C51B 1.39 .
C50B C55B 1.39 .
C51B C52B 1.39 .
C52B C53B 1.39 .
C53B C54B 1.39 .
C54B C55B 1.39 .
C56B C57B 1.54(3) .
C57B C58B 1.39 .
C57B C62B 1.39 .
C58B C59B 1.39 .
C59B C60B 1.39 .
C59B C70B 1.55(4) .
C60B C61B 1.39 .
C61B C62B 1.39 .
C61B C63B 1.51(3) .
C63B C64B 1.50(4) .
C64B C65B 1.39 .
C64B C69B 1.39 .
C65B C66B 1.39 .
C66B C67B 1.39 .
C67B C68B 1.39 .
C68B C69B 1.39 .
C70B C71B 1.56(4) .
C71B C72B 1.39 .
C71B C76B 1.39 .
C72B C73B 1.39 .
C73B C74B 1.39 .
C73B C84B 1.60(3) .
C74B C75B 1.39 .
C75B C76B 1.39 .
C75B C77B 1.518(7) .
C77B C78B 1.508(6) .
C78B C79B 1.39 .
C78B C83B 1.39 .
C79B C80B 1.39 .
C80B C81B 1.39 .
C81B C82B 1.39 .
C82B C83B 1.39 .
C84B C85B 1.42(3) .
C85B C86B 1.39 .
C85B C90B 1.39 .
C86B C87B 1.39 .
C87B C88B 1.39 .
C87B C98B 1.50(3) .
C88B C89B 1.39 .
C89B C90B 1.39 .
C89B C91B 1.63(4) .
C91B C92C 1.51(7) .
C91B C92B 1.61(4) .
C92B C92C 0.76(10) .
C92B C93B 1.39 .
C92B C97B 1.39 .
C92B C93C 1.69(8) .
C93B C94B 1.39 .
C93B C93C 1.60(9) .
C93B C92C 1.85(10) .
C94B C95B 1.39 .
C94B C95C 1.61(11) .
C94B C94C 1.74(9) .
C95B C95C 0.76(10) .
C95B C96B 1.39 .
C95B C94C 1.97(8) .
C96B C97B 1.39 .
C96B C95C 1.392(10) .
C97B C92C 1.392(10) .
C92C C93C 1.391(10) .
C93C C94C 1.391(10) .
C94C C95C 1.391(10) .
C40 C41 1.88(6) .
N1 C3 1.46(4) .
N1 C1 1.49(4) .
N1 C5 1.49(4) .
N2 C6 1.51(3) .
N2 C4 1.51(3) .
N2 C2 1.57(4) .
N3 C9 1.43(4) .
N3 C7 1.50(4) .
N3 C11 1.53(4) .
N4 C8 1.46(4) .
N4 C12 1.47(4) .
N4 C10 1.51(3) .
N5 C13 1.43(4) .
N5 C15 1.46(4) .
N5 C17 1.55(4) .
N6 C16 1.48(4) .
N6 C18 1.48(3) .
N6 C14 1.52(4) .
N7 C21 1.41(4) .
N7 C19 1.42(5) .
N7 C23 1.54(5) .
N8 C22 1.37(4) .
N8 C24 1.41(4) .
N8 C20 1.53(5) .
N9 C25 1.35(5) .
N9 C29 1.38(4) .
N9 C27 1.45(5) .
N10 C26 1.43(4) .
N10 C28 1.44(4) .
N10 C30 1.50(4) .
N11 C35 1.49(4) .
N11 C33 1.50(4) .
N11 C31 1.54(3) .
N12 C34 1.34(4) .
N12 C36 1.48(4) .
N12 C32 1.52(4) .
C1 C2 1.47(4) .
C3 C4 1.57(4) .
C5 C6 1.46(4) .
C7 C8 1.50(4) .
C9 C10 1.55(4) .
C11 C12 1.52(5) .
C13 C14 1.59(3) .
C15 C16 1.60(4) .
C17 C18 1.59(4) .
C19 C20 1.53(5) .
C21 C22 1.54(5) .
C23 C24 1.55(5) .
C25 C26 1.63(5) .
C27 C28 1.58(4) .
C29 C30 1.54(5) .
C31 C32 1.49(4) .
C33 C34 1.59(5) .
C35 C36 1.62(4) .
Cl1 C37 1.801(10) .
Cl2 C37 1.797(10) .
Cl3 C37 1.796(10) .
N13 C42 1.18(6) .
C42 C43 1.45(6) .
O4 C44 1.497(10) .
O5 C45 1.507(10) .
O6 C46 1.505(10) .
O7 C47 1.505(10) .
O8 C48 1.507(10) .
